data_7244980
loop_
_publ_author_name
'Ma, Yanan'
'Yang, Xiaoping'
'Leng, Xilong'
'Liu, Xiaoming'
'Schipper, Desmond'

_publ_section_title
;
 A high-nuclearity Cd(II)-Nd(III) nanocage for the rapid ratiometric
 fluorescent detection of quercetin
;
_journal_name_full CrystEngComm
_journal_paper_doi 10.1039/D2CE00556E
_journal_year 2022
_chemical_formula_sum 'C408 H548 Cd24 N24 Nd8 O144'
_chemical_formula_weight 11944.22
_chemical_name_systematic nanocage-1
_chemical_properties_physical Heat-sensitive
_space_group_IT_number 48
_space_group_name_Hall '-P 2ab 2bc'
_space_group_name_H-M_alt 'P n n n :2'
_symmetry_cell_setting orthorhombic
_symmetry_space_group_name_H-M 'P n n n :2'
_atom_sites_solution_hydrogens geom
_atom_sites_solution_primary direct
_atom_sites_solution_secondary difmap
_audit_creation_method SHELXL-97
_audit_update_record
;
2021-08-25 deposited with the CCDC.	2022-05-23 downloaded from the CCDC.
;
_cell_angle_alpha 90.00
_cell_angle_beta 90.00
_cell_angle_gamma 90.00
_cell_formula_units_Z 2
_cell_length_a 27.174(7)
_cell_length_b 40.969(12)
_cell_length_c 41.406(12)
_cell_measurement_reflns_used 19830
_cell_measurement_temperature 190(1)
_cell_measurement_theta_max 30.7892
_cell_measurement_theta_min 1.2780
_cell_volume 46097(2)
_computing_cell_refinement 'Collect software, Nonius B.V. 1998'
_computing_data_collection 'Collect software, Nonius B.V. 1998'
_computing_data_reduction
;
DENZO and Scalepack (Otwinoski and Minor, 1997)
;
_computing_molecular_graphics 'XP SHELXTL/PC, Siemens Analytical'
_computing_structure_refinement 'XL SHELXTL/PC, Siemens Analytical'
_computing_structure_solution
;

SIR97 - Altomare A., Burla M.C., Camalli M., Cascarano G.L., Giacovazzo C., 
Guagliardi A., Moliterni A.G.G., Polidori G.,Spagna R.
;
_diffrn_ambient_temperature 190(1)
_diffrn_detector_area_resol_mean 13.6612
_diffrn_measured_fraction_theta_full 0.985
_diffrn_measured_fraction_theta_max 0.985
_diffrn_measurement_device_type 'Mercury2 (2x2 bin mode)'
_diffrn_measurement_method dtprofit.ref
_diffrn_radiation_monochromator graphite
_diffrn_radiation_source 'fine-focus sealed tube'
_diffrn_radiation_type MoK\a
_diffrn_radiation_wavelength 0.71073
_diffrn_reflns_av_R_equivalents 0.0000
_diffrn_reflns_av_sigmaI/netI 0.1853
_diffrn_reflns_limit_h_max 26
_diffrn_reflns_limit_h_min 0
_diffrn_reflns_limit_k_max 48
_diffrn_reflns_limit_k_min 0
_diffrn_reflns_limit_l_max 49
_diffrn_reflns_limit_l_min 0
_diffrn_reflns_number 40013
_diffrn_reflns_theta_full 25.00
_diffrn_reflns_theta_max 25.00
_diffrn_reflns_theta_min 0.90
_exptl_absorpt_coefficient_mu 1.024
_exptl_absorpt_correction_T_max 1.0000
_exptl_absorpt_correction_T_min 0.7982
_exptl_absorpt_correction_type multi-scan
_exptl_absorpt_process_details 'DENZO and Scalepack (Otwinoski and Minor, 1997)'
_exptl_crystal_colour Yellow
_exptl_crystal_density_diffrn 0.861
_exptl_crystal_density_method 'not measured'
_exptl_crystal_description Block
_exptl_crystal_F_000 11896
_exptl_crystal_preparation Luminescent
_exptl_crystal_recrystallization_method 'Vapour deposition'
_exptl_crystal_size_max 0.18
_exptl_crystal_size_mid 0.15
_exptl_crystal_size_min 0.12
_platon_squeeze_details
;
;
_refine_diff_density_max 1.352
_refine_diff_density_min -1.059
_refine_diff_density_rms 0.130
_refine_ls_extinction_method none
_refine_ls_goodness_of_fit_ref 1.046
_refine_ls_hydrogen_treatment constr
_refine_ls_matrix_type full
_refine_ls_number_parameters 1366
_refine_ls_number_reflns 40013
_refine_ls_number_restraints 1015
_refine_ls_restrained_S_all 1.065
_refine_ls_R_factor_all 0.2066
_refine_ls_R_factor_gt 0.0994
_refine_ls_shift/su_max 0.001
_refine_ls_shift/su_mean 0.000
_refine_ls_structure_factor_coef Fsqd
_refine_ls_weighting_details 'calc w=1/[\s^2^(Fo^2^)+(0.1000P)^2^+0.0000P] where P=(Fo^2^+2Fc^2^)/3'
_refine_ls_weighting_scheme calc
_refine_ls_wR_factor_gt 0.2103
_refine_ls_wR_factor_ref 0.2359
_reflns_number_gt 20859
_reflns_number_total 40013
_reflns_threshold_expression >2sigma(I)
_cod_data_source_file d2ce00556e2.cif
_cod_data_source_block nanocage-1
_cod_depositor_comments
;
The following automatic conversions were performed:

data item '_exptl_absorpt_correction_type' value 'Multi-scan' was
changed to 'multi-scan' in accordance with the
/home/data/users/saulius/crontab/automatic-downloads/rss-feeds/RSC/lib/dictionaries/cif_core.dic
dictionary named 'cif_core.dic' version 2.4.2 last updated on
2011-04-26.

data item '_symmetry_cell_setting' value 'ORTHORHOMBIC' was changed
to 'orthorhombic' in accordance with the
/home/data/users/saulius/crontab/automatic-downloads/rss-feeds/RSC/lib/dictionaries/cif_core.dic
dictionary named 'cif_core.dic' version 2.4.2 last updated on
2011-04-26.

Automatic conversion script
Id: cif_fix_values 7556 2019-12-06 15:28:31Z antanas 
;
_cod_original_cell_volume 46097(23)
_cod_original_sg_symbol_H-M Pnnn
_cod_database_code 7244980

loop_
_symmetry_equiv_pos_as_xyz
'x, y, z'
'-x+1/2, -y+1/2, z'
'-x+1/2, y, -z+1/2'
'x, -y+1/2, -z+1/2'
'-x, -y, -z'
'x-1/2, y-1/2, -z'
'x-1/2, -y, z-1/2'
'-x, y-1/2, z-1/2'

loop_
_atom_site_label
_atom_site_type_symbol
_atom_site_fract_x
_atom_site_fract_y
_atom_site_fract_z
_atom_site_U_iso_or_equiv
_atom_site_adp_type
_atom_site_occupancy
_atom_site_symmetry_multiplicity
_atom_site_calc_flag
_atom_site_refinement_flags
_atom_site_disorder_assembly
_atom_site_disorder_group
Nd1 Nd 0.62841(3) 0.59650(2) 0.09311(2) 0.0981(3) Uani 1 1 d . . .
Nd2 Nd 0.99381(3) 0.669154(18) 0.09036(2) 0.0867(3) Uani 1 1 d . . .
Cd1 Cd 0.77341(4) 0.59383(2) 0.09345(3) 0.0862(3) Uani 1 1 d U . .
Cd2 Cd 0.87236(4) 0.56175(3) 0.01207(3) 0.1022(4) Uani 1 1 d U . .
Cd3 Cd 0.94513(4) 0.58484(2) 0.08113(3) 0.0866(3) Uani 1 1 d U . .
Cd4 Cd 0.99839(3) 0.76446(2) 0.09444(3) 0.0834(3) Uani 1 1 d U . .
Cd5 Cd 0.45253(6) 0.66412(4) 0.01733(4) 0.1518(6) Uani 1 1 d U . .
Cd6 Cd 0.49706(4) 0.62134(3) 0.08659(3) 0.1024(4) Uani 1 1 d U . .
N1 N 0.4491(5) 0.6064(3) 0.1273(3) 0.112(4) Uani 1 1 d DU . .
N2 N 0.6218(4) 0.5411(3) 0.1258(3) 0.099(4) Uani 1 1 d U . .
N3 N 0.7914(4) 0.5418(3) 0.1144(3) 0.098(4) Uani 1 1 d U . .
N4 N 0.9643(4) 0.5489(3) 0.1199(3) 0.112(4) Uani 1 1 d DU . .
N5 N 1.0781(4) 0.6592(2) 0.1221(2) 0.076(3) Uani 1 1 d U . .
N6 N 1.0760(5) 0.7766(3) 0.1141(3) 0.090(3) Uani 1 1 d U . .
O1 O 0.3671(4) 0.6810(3) 0.0346(3) 0.151(4) Uani 1 1 d U . .
O2 O 0.4298(4) 0.6448(2) 0.0660(2) 0.115(3) Uani 1 1 d U . .
O3 O 0.4674(5) 0.5697(3) 0.0565(3) 0.179(5) Uani 1 1 d DU . .
O4 O 0.5444(3) 0.5760(2) 0.0899(2) 0.112(3) Uani 1 1 d U . .
O5 O 0.6277(4) 0.5507(2) 0.0462(3) 0.120(3) Uani 1 1 d U . .
O6 O 0.7017(3) 0.5660(2) 0.0811(2) 0.094(3) Uani 1 1 d U . .
O7 O 0.8397(4) 0.5064(2) 0.0284(2) 0.111(3) Uani 1 1 d U . .
O8 O 0.9019(3) 0.5423(2) 0.0614(2) 0.092(3) Uani 1 1 d U . .
O9 O 1.0172(3) 0.5597(2) 0.0520(2) 0.097(3) Uani 1 1 d U . .
O10 O 1.0191(3) 0.6128(2) 0.08724(19) 0.084(2) Uani 1 1 d U . .
O11 O 1.0634(3) 0.6694(2) 0.0452(2) 0.101(3) Uani 1 1 d U . .
O12 O 1.0425(3) 0.71818(18) 0.08193(18) 0.079(2) Uani 1 1 d U . .
O13 O 0.5236(4) 0.6409(2) 0.0386(2) 0.111(3) Uani 1 1 d U . .
O14 O 0.5965(4) 0.6200(3) 0.0443(3) 0.117(3) Uani 1 1 d U . .
O15 O 0.3985(6) 0.6364(4) -0.0163(4) 0.205(3) Uani 1 1 d U . .
O16 O 0.4708(6) 0.6358(4) -0.0302(4) 0.206(3) Uani 1 1 d U . .
O17 O 0.5688(3) 0.6383(2) 0.1135(2) 0.097(3) Uani 1 1 d U . .
O18 O 0.6851(4) 0.6390(2) 0.0824(3) 0.119(4) Uani 1 1 d U . .
O19 O 0.7644(4) 0.6458(2) 0.0770(2) 0.111(3) Uani 1 1 d U . .
O20 O 0.6655(3) 0.6091(2) 0.1437(2) 0.096(3) Uani 1 1 d U . .
O21 O 0.7468(3) 0.6099(2) 0.1442(2) 0.095(3) Uani 1 1 d U . .
O22 O 0.8039(4) 0.5849(3) -0.0115(3) 0.125(4) Uani 1 1 d U . .
O23 O 0.7966(3) 0.5810(2) 0.0414(2) 0.092(3) Uani 1 1 d U . .
O24 O 0.9049(4) 0.5270(3) -0.0257(3) 0.137(4) Uani 1 1 d U . .
O25 O 0.9161(5) 0.5772(3) -0.0404(3) 0.161(5) Uani 1 1 d U . .
O26 O 0.8590(3) 0.6056(2) 0.1035(2) 0.078(2) Uani 1 1 d U . .
O27 O 0.9259(4) 0.6330(2) 0.1097(2) 0.106(3) Uani 1 1 d U . .
O28 O 0.9300(4) 0.7086(3) 0.0794(3) 0.117(3) Uani 1 1 d U . .
O29 O 0.9218(4) 0.7609(3) 0.0727(3) 0.124(4) Uani 1 1 d U . .
O30 O 0.9779(3) 0.69195(19) 0.14138(19) 0.085(3) Uani 1 1 d U . .
O31 O 0.9737(3) 0.7470(2) 0.1444(2) 0.086(2) Uani 1 1 d U . .
O32 O 1.0214(4) 0.7844(2) 0.0441(3) 0.112(3) Uani 1 1 d U . .
O33 O 1.0203(5) 0.7923(4) -0.0073(3) 0.186(5) Uani 1 1 d U . .
O34 O 0.9798(3) 0.8183(2) 0.1093(2) 0.091(3) Uani 1 1 d U . .
O35 O 0.9174(3) 0.6050(2) 0.0336(2) 0.091(3) Uani 1 1 d U . .
O36 O 0.9556(3) 0.6515(2) 0.0402(2) 0.101(3) Uani 1 1 d U . .
C1 C 0.3626(8) 0.7146(6) -0.0127(6) 0.233(11) Uani 1 1 d DU . .
H1A H 0.3419 0.7222 -0.0300 0.350 Uiso 1 1 calc R . .
H1B H 0.3895 0.7023 -0.0215 0.350 Uiso 1 1 calc R . .
H1C H 0.3753 0.7331 -0.0010 0.350 Uiso 1 1 calc R . .
C2 C 0.3326(7) 0.6930(5) 0.0102(5) 0.178(8) Uani 1 1 d DU . .
H2A H 0.3065 0.7055 0.0202 0.213 Uiso 1 1 calc R . .
H2B H 0.3181 0.6749 -0.0016 0.213 Uiso 1 1 calc R . .
C3 C 0.3484(7) 0.6631(4) 0.0597(5) 0.117(5) Uani 1 1 d U . .
C4 C 0.2992(7) 0.6647(4) 0.0674(4) 0.142(6) Uani 1 1 d DU . .
H4A H 0.2767 0.6758 0.0546 0.171 Uiso 1 1 calc R . .
C5 C 0.2851(7) 0.6484(4) 0.0959(4) 0.144(5) Uani 1 1 d DU . .
H5A H 0.2531 0.6513 0.1034 0.172 Uiso 1 1 calc R . .
C6 C 0.3178(6) 0.6272(4) 0.1144(5) 0.152(5) Uani 1 1 d DU . .
H6A H 0.3070 0.6145 0.1316 0.182 Uiso 1 1 calc R . .
C7 C 0.3696(6) 0.6276(5) 0.1033(5) 0.138(5) Uani 1 1 d DU . .
C8 C 0.3831(6) 0.6440(4) 0.0792(4) 0.098(4) Uani 1 1 d U . .
C9 C 0.3990(6) 0.6101(4) 0.1260(5) 0.149(7) Uani 1 1 d DU . .
H9A H 0.3815 0.5998 0.1424 0.179 Uiso 1 1 calc R . .
C10 C 0.4694(6) 0.5855(4) 0.1545(4) 0.139(6) Uani 1 1 d DU . .
H10H H 0.4449 0.5701 0.1622 0.166 Uiso 1 1 calc R . .
H10A H 0.4984 0.5736 0.1476 0.166 Uiso 1 1 calc R . .
C11 C 0.4818(9) 0.6102(5) 0.1801(5) 0.211(10) Uani 1 1 d DU . .
H11A H 0.4536 0.6235 0.1859 0.253 Uiso 1 1 calc R . .
H11B H 0.5089 0.6242 0.1737 0.253 Uiso 1 1 calc R . .
C12 C 0.4968(9) 0.5860(6) 0.2078(4) 0.229(11) Uani 1 1 d DU . .
H12B H 0.4781 0.5661 0.2051 0.343 Uiso 1 1 calc R . .
H12C H 0.5313 0.5805 0.2050 0.343 Uiso 1 1 calc R . .
C13 C 1.0103(8) 0.5978(6) 0.2568(4) 0.219(7) Uani 1 1 d DU . .
H13B H 1.0022 0.6208 0.2553 0.328 Uiso 1 1 calc R . .
H13C H 1.0445 0.5951 0.2506 0.328 Uiso 1 1 calc R . .
C14 C 0.9773(7) 0.5783(6) 0.2334(5) 0.219(7) Uani 1 1 d DU . .
H14A H 0.9767 0.5553 0.2388 0.263 Uiso 1 1 calc R . .
H14B H 0.9439 0.5867 0.2331 0.263 Uiso 1 1 calc R . .
C15 C 1.0034(8) 0.5845(6) 0.2021(4) 0.214(7) Uani 1 1 d DU . .
H15A H 1.0351 0.5736 0.2022 0.256 Uiso 1 1 calc R . .
H15B H 1.0090 0.6077 0.1994 0.256 Uiso 1 1 calc R . .
C16 C 0.9717(6) 0.5713(5) 0.1731(4) 0.172(8) Uani 1 1 d DU . .
H16A H 0.9499 0.5545 0.1812 0.207 Uiso 1 1 calc R . .
H16B H 0.9514 0.5891 0.1652 0.207 Uiso 1 1 calc R . .
C17 C 1.0003(6) 0.5574(4) 0.1448(4) 0.125(5) Uani 1 1 d DU . .
H17A H 1.0235 0.5734 0.1366 0.150 Uiso 1 1 calc R . .
H17B H 1.0185 0.5382 0.1514 0.150 Uiso 1 1 calc R . .
C18 C 0.9575(5) 0.5162(3) 0.1159(4) 0.106(5) Uani 1 1 d DU . .
H18A H 0.9784 0.5033 0.1282 0.128 Uiso 1 1 calc R . .
C19 C 0.9229(6) 0.4979(4) 0.0957(4) 0.120(5) Uani 1 1 d DU . .
C20 C 0.9230(7) 0.4630(4) 0.1042(5) 0.158(7) Uani 1 1 d DU . .
H20A H 0.9419 0.4534 0.1203 0.190 Uiso 1 1 calc R . .
C21 C 0.8921(7) 0.4479(5) 0.0853(5) 0.145(7) Uani 1 1 d U . .
H21A H 0.8887 0.4259 0.0901 0.174 Uiso 1 1 calc R . .
C22 C 0.8635(6) 0.4580(4) 0.0597(4) 0.111(5) Uani 1 1 d U . .
H22A H 0.8417 0.4439 0.0495 0.133 Uiso 1 1 calc R . .
C23 C 0.8692(6) 0.4923(4) 0.0493(4) 0.102(5) Uani 1 1 d U . .
C24 C 0.8974(5) 0.5109(4) 0.0712(4) 0.086(4) Uani 1 1 d U . .
C25 C 0.8118(5) 0.4823(4) 0.0093(4) 0.106(5) Uani 1 1 d U . .
H25A H 0.7913 0.4687 0.0230 0.128 Uiso 1 1 calc R . .
H25B H 0.8335 0.4685 -0.0033 0.128 Uiso 1 1 calc R . .
C26 C 0.7811(7) 0.5038(4) -0.0120(4) 0.160(7) Uani 1 1 d U . .
H26A H 0.7603 0.4906 -0.0254 0.240 Uiso 1 1 calc R . .
H26B H 0.8023 0.5168 -0.0254 0.240 Uiso 1 1 calc R . .
H26C H 0.7612 0.5179 0.0011 0.240 Uiso 1 1 calc R . .
C27 C 0.4548(11) 0.5544(8) 0.0037(4) 0.347(19) Uani 1 1 d DU . .
H27A H 0.4402 0.5599 -0.0167 0.521 Uiso 1 1 calc R . .
H27B H 0.4550 0.5311 0.0063 0.521 Uiso 1 1 calc R . .
H27C H 0.4879 0.5624 0.0044 0.521 Uiso 1 1 calc R . .
C28 C 0.4247(8) 0.5700(6) 0.0312(6) 0.221(10) Uani 1 1 d DU . .
H28A H 0.3970 0.5567 0.0377 0.265 Uiso 1 1 calc R . .
H28B H 0.4137 0.5919 0.0260 0.265 Uiso 1 1 calc R . .
C29 C 0.4849(7) 0.5430(6) 0.0684(5) 0.154(7) Uani 1 1 d DU . .
C30 C 0.4657(8) 0.5088(6) 0.0625(6) 0.192(9) Uani 1 1 d U . .
H30A H 0.4386 0.5057 0.0491 0.230 Uiso 1 1 calc R . .
C31 C 0.4870(9) 0.4832(6) 0.0763(6) 0.203(10) Uani 1 1 d U . .
H31A H 0.4742 0.4626 0.0721 0.243 Uiso 1 1 calc R . .
C32 C 0.5277(7) 0.4858(5) 0.0967(5) 0.157(7) Uani 1 1 d U . .
H32A H 0.5396 0.4679 0.1081 0.189 Uiso 1 1 calc R . .
C33 C 0.5506(6) 0.5182(4) 0.0990(4) 0.109(5) Uani 1 1 d U . .
C34 C 0.5286(6) 0.5451(4) 0.0869(4) 0.104(5) Uani 1 1 d DU . .
C35 C 0.5914(7) 0.5156(5) 0.1178(4) 0.130(6) Uani 1 1 d U . .
H35A H 0.5992 0.4951 0.1259 0.156 Uiso 1 1 calc R . .
C36 C 0.6589(6) 0.5344(4) 0.1502(4) 0.123(5) Uani 1 1 d U . .
H36A H 0.6878 0.5478 0.1465 0.148 Uiso 1 1 calc R . .
H36B H 0.6687 0.5116 0.1493 0.148 Uiso 1 1 calc R . .
C37 C 0.6364(6) 0.5422(4) 0.1833(4) 0.136(6) Uani 1 1 d DU . .
H37A H 0.6278 0.5652 0.1841 0.163 Uiso 1 1 calc R . .
H37B H 0.6065 0.5296 0.1861 0.163 Uiso 1 1 calc R . .
C38 C 0.6723(7) 0.5344(5) 0.2105(4) 0.166(7) Uani 1 1 d DU . .
H38A H 0.7015 0.5478 0.2082 0.199 Uiso 1 1 calc R . .
H38B H 0.6822 0.5117 0.2090 0.199 Uiso 1 1 calc R . .
C39 C 0.6492(8) 0.5405(5) 0.2437(5) 0.188(8) Uani 1 1 d U . .
H39B H 0.6341 0.5619 0.2436 0.282 Uiso 1 1 calc R . .
H39C H 0.6233 0.5246 0.2471 0.282 Uiso 1 1 calc R . .
C40 C 0.8159(7) 0.5387(5) 0.2291(3) 0.172(8) Uani 1 1 d DU . .
H40B H 0.7937 0.5572 0.2299 0.257 Uiso 1 1 calc R . .
H40C H 0.7964 0.5190 0.2309 0.257 Uiso 1 1 calc R . .
C41 C 0.8436(6) 0.5387(4) 0.1972(4) 0.145(6) Uani 1 1 d DU . .
H41A H 0.8774 0.5373 0.1942 0.173 Uiso 1 1 calc R . .
C42 C 0.8061(6) 0.5415(4) 0.1728(3) 0.128(6) Uani 1 1 d DU . .
H42A H 0.7893 0.5623 0.1750 0.154 Uiso 1 1 calc R . .
H42B H 0.7820 0.5243 0.1756 0.154 Uiso 1 1 calc R . .
C43 C 0.8291(5) 0.5389(4) 0.1388(3) 0.109(5) Uani 1 1 d DU . .
H43A H 0.8532 0.5562 0.1359 0.131 Uiso 1 1 calc R . .
H43B H 0.8458 0.5181 0.1366 0.131 Uiso 1 1 calc R . .
C44 C 0.7738(6) 0.5166(4) 0.1020(4) 0.117(5) Uani 1 1 d U . .
H44A H 0.7911 0.4977 0.1072 0.140 Uiso 1 1 calc R . .
C45 C 0.7321(5) 0.5107(3) 0.0813(3) 0.085(4) Uani 1 1 d U . .
C46 C 0.7236(6) 0.4789(4) 0.0701(4) 0.130(6) Uani 1 1 d U . .
H46A H 0.7460 0.4623 0.0745 0.156 Uiso 1 1 calc R . .
C47 C 0.6814(8) 0.4725(5) 0.0523(5) 0.171(8) Uani 1 1 d U . .
H47A H 0.6724 0.4507 0.0500 0.205 Uiso 1 1 calc R . .
C48 C 0.6524(7) 0.4944(5) 0.0381(5) 0.147(7) Uani 1 1 d U . .
H48A H 0.6289 0.4897 0.0225 0.176 Uiso 1 1 calc R . .
C49 C 0.6630(7) 0.5269(5) 0.0508(4) 0.131(6) Uani 1 1 d U . .
C50 C 0.7009(6) 0.5352(4) 0.0710(3) 0.091(4) Uani 1 1 d U . .
C51 C 0.6133(8) 0.5523(6) -0.0112(6) 0.227(11) Uani 1 1 d U . .
H51A H 0.5880 0.5493 -0.0271 0.340 Uiso 1 1 calc R . .
H51B H 0.6393 0.5368 -0.0149 0.340 Uiso 1 1 calc R . .
H51C H 0.6262 0.5740 -0.0128 0.340 Uiso 1 1 calc R . .
C52 C 0.5916(8) 0.5470(5) 0.0229(5) 0.175(8) Uani 1 1 d U . .
H52A H 0.5655 0.5626 0.0266 0.210 Uiso 1 1 calc R . .
H52B H 0.5777 0.5252 0.0243 0.210 Uiso 1 1 calc R . .
C53 C 1.0321(6) 0.5589(4) -0.0066(4) 0.150(7) Uani 1 1 d U . .
H53A H 1.0291 0.5451 -0.0252 0.226 Uiso 1 1 calc R . .
H53B H 1.0659 0.5650 -0.0038 0.226 Uiso 1 1 calc R . .
H53C H 1.0125 0.5781 -0.0095 0.226 Uiso 1 1 calc R . .
C54 C 1.0147(5) 0.5409(4) 0.0228(3) 0.099(4) Uani 1 1 d U . .
H54B H 0.9809 0.5341 0.0194 0.119 Uiso 1 1 calc R . .
H54A H 1.0345 0.5214 0.0254 0.119 Uiso 1 1 calc R . .
C55 C 1.0617(7) 0.5691(4) 0.0633(4) 0.102(5) Uani 1 1 d U . .
C56 C 1.1035(6) 0.5533(3) 0.0563(3) 0.099(5) Uani 1 1 d U . .
H56A H 1.1041 0.5366 0.0410 0.119 Uiso 1 1 calc R . .
C57 C 1.1454(6) 0.5624(4) 0.0722(4) 0.121(5) Uani 1 1 d U . .
H57A H 1.1724 0.5486 0.0713 0.145 Uiso 1 1 calc R . .
C58 C 1.1498(5) 0.5917(4) 0.0901(3) 0.106(5) Uani 1 1 d U . .
H58A H 1.1802 0.5988 0.0977 0.128 Uiso 1 1 calc R . .
C59 C 1.1057(5) 0.6101(3) 0.0963(3) 0.075(4) Uani 1 1 d U . .
C60 C 1.0627(5) 0.5959(3) 0.0817(3) 0.080(4) Uani 1 1 d U . .
C61 C 1.1117(5) 0.6373(3) 0.1150(3) 0.092(4) Uani 1 1 d U . .
H61A H 1.1429 0.6407 0.1236 0.110 Uiso 1 1 calc R . .
C62 C 1.0931(5) 0.6843(3) 0.1462(3) 0.094(4) Uani 1 1 d U . .
H62A H 1.0751 0.7045 0.1427 0.113 Uiso 1 1 calc R . .
H62B H 1.1280 0.6888 0.1445 0.113 Uiso 1 1 calc R . .
C63 C 1.0805(5) 0.6696(3) 0.1803(3) 0.098(4) Uani 1 1 d U . .
H63A H 1.0462 0.6630 0.1811 0.118 Uiso 1 1 calc R . .
H63B H 1.1008 0.6506 0.1845 0.118 Uiso 1 1 calc R . .
C64 C 1.0906(6) 0.6963(4) 0.2055(3) 0.113(5) Uani 1 1 d U . .
H64A H 1.0689 0.7148 0.2019 0.135 Uiso 1 1 calc R . .
H64B H 1.1243 0.7038 0.2038 0.135 Uiso 1 1 calc R . .
C65 C 1.0812(6) 0.6815(4) 0.2404(4) 0.125(5) Uani 1 1 d U . .
H65A H 1.0483 0.6723 0.2408 0.150 Uiso 1 1 calc R . .
H65B H 1.1042 0.6637 0.2437 0.150 Uiso 1 1 calc R . .
C66 C 1.0860(6) 0.7055(4) 0.2691(4) 0.120(5) Uani 1 1 d U . .
H66A H 1.1178 0.7162 0.2676 0.144 Uiso 1 1 calc R . .
H66B H 1.0610 0.7222 0.2668 0.144 Uiso 1 1 calc R . .
C67 C 1.0815(6) 0.6910(4) 0.3019(4) 0.116(5) Uani 1 1 d U . .
H67B H 1.1091 0.6765 0.3054 0.175 Uiso 1 1 calc R . .
H67C H 1.0517 0.6780 0.3026 0.175 Uiso 1 1 calc R . .
C68 C 0.9170(8) 0.5468(6) -0.0459(5) 0.153(8) Uani 1 1 d U . .
C69 C 0.9404(4) 0.5400(3) -0.0799(3) 0.184(8) Uani 1 1 d U . .
H69B H 0.9679 0.5255 -0.0775 0.276 Uiso 1 1 calc R . .
H69C H 0.9514 0.5602 -0.0892 0.276 Uiso 1 1 calc R . .
H69D H 0.9162 0.5302 -0.0937 0.276 Uiso 1 1 calc R . .
C70 C 1.0806(4) 0.8010(3) 0.1382(3) 0.096(4) Uani 1 1 d RDU . .
H70A H 1.0537 0.8164 0.1365 0.115 Uiso 1 1 calc R . .
H70B H 1.1113 0.8128 0.1353 0.115 Uiso 1 1 calc R . .
C71 C 1.1160(5) 0.7667(3) 0.1019(3) 0.070(4) Uani 1 1 d U . .
H71A H 1.1442 0.7778 0.1083 0.084 Uiso 1 1 calc R . .
C72 C 1.1232(6) 0.7408(4) 0.0795(4) 0.097(4) Uani 1 1 d U . .
C73 C 1.1714(6) 0.7374(4) 0.0651(4) 0.114(5) Uani 1 1 d U . .
H73A H 1.1968 0.7512 0.0714 0.137 Uiso 1 1 calc R . .
C74 C 1.1794(8) 0.7153(5) 0.0437(5) 0.164(8) Uani 1 1 d U . .
H74A H 1.2089 0.7163 0.0324 0.196 Uiso 1 1 calc R . .
C75 C 1.1476(6) 0.6900(4) 0.0360(4) 0.120(5) Uani 1 1 d U . .
H75A H 1.1575 0.6726 0.0232 0.144 Uiso 1 1 calc R . .
C76 C 1.0997(7) 0.6921(4) 0.0485(4) 0.118(5) Uani 1 1 d U . .
C77 C 1.0891(6) 0.7180(4) 0.0703(4) 0.092(4) Uani 1 1 d U . .
C78 C 1.0684(6) 0.6456(4) 0.0200(4) 0.126(6) Uani 1 1 d U . .
H78A H 1.0452 0.6281 0.0241 0.151 Uiso 1 1 calc R . .
H78B H 1.1012 0.6363 0.0212 0.151 Uiso 1 1 calc R . .
C79 C 1.0603(7) 0.6579(4) -0.0137(4) 0.160(7) Uani 1 1 d U . .
H79A H 1.0625 0.6400 -0.0286 0.240 Uiso 1 1 calc R . .
H79B H 1.0849 0.6738 -0.0189 0.240 Uiso 1 1 calc R . .
H79C H 1.0283 0.6677 -0.0152 0.240 Uiso 1 1 calc R . .
C80 C 0.4137(9) 0.6093(6) -0.0638(6) 0.240(6) Uani 1 1 d DU . .
H80A H 0.4415 0.6055 -0.0776 0.360 Uiso 1 1 calc R . .
H80B H 0.3892 0.6214 -0.0754 0.360 Uiso 1 1 calc R . .
H80C H 0.4002 0.5888 -0.0570 0.360 Uiso 1 1 calc R . .
C81 C 0.4306(10) 0.6293(6) -0.0334(6) 0.193(4) Uani 1 1 d DU . .
C82 C 0.5845(9) 0.6613(6) 0.0023(6) 0.239(11) Uani 1 1 d U . .
H82A H 0.6188 0.6597 -0.0031 0.359 Uiso 1 1 calc R . .
H82B H 0.5764 0.6835 0.0071 0.359 Uiso 1 1 calc R . .
H82C H 0.5651 0.6539 -0.0156 0.359 Uiso 1 1 calc R . .
C83 C 0.5739(7) 0.6401(4) 0.0316(4) 0.116(6) Uani 1 1 d U . .
C84 C 0.7121(6) 0.6925(4) 0.0663(4) 0.150(7) Uani 1 1 d U . .
H84A H 0.6780 0.6983 0.0684 0.225 Uiso 1 1 calc R . .
H84B H 0.7221 0.6949 0.0442 0.225 Uiso 1 1 calc R . .
H84C H 0.7316 0.7067 0.0797 0.225 Uiso 1 1 calc R . .
C85 C 0.7197(7) 0.6559(4) 0.0774(4) 0.098(5) Uani 1 1 d U . .
C86 C 0.7035(6) 0.6315(5) 0.1897(5) 0.170(7) Uani 1 1 d U . .
H86A H 0.6701 0.6341 0.1968 0.255 Uiso 1 1 calc R . .
H86B H 0.7192 0.6524 0.1887 0.255 Uiso 1 1 calc R . .
H86C H 0.7209 0.6178 0.2047 0.255 Uiso 1 1 calc R . .
C87 C 0.7041(6) 0.6163(3) 0.1575(3) 0.080(4) Uani 1 1 d U . .
C88 C 0.7329(6) 0.6071(4) 0.0120(4) 0.162(7) Uani 1 1 d DU . .
H88A H 0.7146 0.6033 0.0314 0.242 Uiso 1 1 calc R . .
H88B H 0.7152 0.5981 -0.0061 0.242 Uiso 1 1 calc R . .
H88C H 0.7373 0.6301 0.0089 0.242 Uiso 1 1 calc R . .
C89 C 0.7847(5) 0.5901(4) 0.0146(4) 0.098(5) Uani 1 1 d DU . .
C90 C 0.8551(5) 0.6579(3) 0.1299(3) 0.102(5) Uani 1 1 d U . .
H90A H 0.8201 0.6544 0.1298 0.153 Uiso 1 1 calc R . .
H90B H 0.8625 0.6779 0.1188 0.153 Uiso 1 1 calc R . .
H90C H 0.8665 0.6594 0.1518 0.153 Uiso 1 1 calc R . .
C91 C 0.8798(7) 0.6304(4) 0.1136(4) 0.112(5) Uani 1 1 d U . .
C92 C 0.9014(7) 0.6484(4) -0.0037(4) 0.167(7) Uani 1 1 d U . .
H92A H 0.9128 0.6699 -0.0090 0.251 Uiso 1 1 calc R . .
H92B H 0.8671 0.6492 0.0017 0.251 Uiso 1 1 calc R . .
H92C H 0.9062 0.6342 -0.0219 0.251 Uiso 1 1 calc R . .
C93 C 0.9287(6) 0.6361(4) 0.0236(4) 0.092(4) Uani 1 1 d U . .
C94 C 0.8541(5) 0.7263(4) 0.0600(4) 0.142(6) Uani 1 1 d DU . .
H94A H 0.8502 0.7037 0.0547 0.213 Uiso 1 1 calc R . .
H94B H 0.8476 0.7394 0.0413 0.213 Uiso 1 1 calc R . .
H94C H 0.8316 0.7321 0.0769 0.213 Uiso 1 1 calc R . .
C95 C 0.9079(5) 0.7325(5) 0.0716(4) 0.110(5) Uani 1 1 d DU . .
C96 C 0.9483(6) 0.7160(4) 0.1914(4) 0.133(6) Uani 1 1 d U . .
H96A H 0.9452 0.6935 0.1977 0.200 Uiso 1 1 calc R . .
H96B H 0.9169 0.7266 0.1933 0.200 Uiso 1 1 calc R . .
H96C H 0.9716 0.7267 0.2052 0.200 Uiso 1 1 calc R . .
C97 C 0.9661(5) 0.7179(4) 0.1561(3) 0.085(4) Uani 1 1 d U . .
C98 C 0.8976(5) 0.8116(3) 0.1338(3) 0.112(5) Uani 1 1 d U . .
H98A H 0.8700 0.8259 0.1369 0.167 Uiso 1 1 calc R . .
H98B H 0.9086 0.8036 0.1544 0.167 Uiso 1 1 calc R . .
H98C H 0.8881 0.7936 0.1204 0.167 Uiso 1 1 calc R . .
C99 C 0.9401(6) 0.8308(4) 0.1172(3) 0.090(4) Uani 1 1 d U . .
C100 C 0.9905(7) 0.7428(5) 0.0080(5) 0.174(8) Uani 1 1 d U . .
H10B H 0.9832 0.7295 0.0264 0.261 Uiso 1 1 calc R . .
H10C H 1.0139 0.7317 -0.0056 0.261 Uiso 1 1 calc R . .
H10D H 0.9609 0.7467 -0.0040 0.261 Uiso 1 1 calc R . .
C101 C 1.0110(8) 0.7734(6) 0.0185(7) 0.169(8) Uani 1 1 d U . .
C102 C 1.0799(5) 0.7847(3) 0.1711(3) 0.105(5) Uani 1 1 d DU . .
H10E H 1.0503 0.7717 0.1731 0.157 Uiso 1 1 calc R . .
H10F H 1.1079 0.7702 0.1729 0.157 Uiso 1 1 calc R . .

loop_
_atom_site_aniso_label
_atom_site_aniso_U_11
_atom_site_aniso_U_22
_atom_site_aniso_U_33
_atom_site_aniso_U_23
_atom_site_aniso_U_13
_atom_site_aniso_U_12
Nd1 0.0710(6) 0.0967(6) 0.1267(7) -0.0349(5) -0.0009(5) 0.0027(5)
Nd2 0.0772(6) 0.0777(5) 0.1053(6) -0.0184(4) 0.0004(5) 0.0010(4)
Cd1 0.0655(7) 0.0841(7) 0.1090(8) -0.0205(6) -0.0054(6) 0.0048(5)
Cd2 0.0891(9) 0.1033(8) 0.1141(9) -0.0415(7) -0.0043(7) 0.0108(7)
Cd3 0.0746(8) 0.0786(7) 0.1066(8) -0.0192(6) -0.0015(6) 0.0029(6)
Cd4 0.0717(8) 0.0777(7) 0.1007(8) -0.0115(6) 0.0019(6) 0.0001(5)
Cd5 0.1442(12) 0.1549(13) 0.1562(13) -0.0115(10) -0.0314(10) -0.0067(10)
Cd6 0.0652(8) 0.1155(9) 0.1266(10) -0.0137(7) -0.0083(7) 0.0019(6)
N1 0.112(7) 0.096(7) 0.129(8) -0.017(6) -0.010(7) 0.021(6)
N2 0.080(7) 0.103(7) 0.113(7) -0.003(6) 0.016(6) 0.001(6)
N3 0.096(7) 0.099(7) 0.098(7) -0.007(6) -0.001(6) 0.000(6)
N4 0.086(7) 0.124(8) 0.125(8) 0.003(7) -0.006(6) -0.012(6)
N5 0.068(6) 0.074(6) 0.087(6) -0.002(5) 0.013(5) -0.001(5)
N6 0.111(7) 0.084(7) 0.075(6) 0.007(5) 0.006(6) -0.005(6)
O1 0.121(7) 0.172(8) 0.160(8) 0.022(7) -0.047(7) 0.016(6)
O2 0.120(7) 0.116(6) 0.110(6) -0.021(5) 0.018(6) 0.000(6)
O3 0.194(9) 0.147(8) 0.198(9) -0.027(7) -0.044(8) -0.013(7)
O4 0.095(6) 0.098(6) 0.144(7) -0.008(5) -0.005(5) -0.017(5)
O5 0.095(6) 0.114(6) 0.151(7) -0.059(6) -0.020(6) -0.004(6)
O6 0.071(5) 0.087(6) 0.124(6) -0.033(5) -0.006(5) 0.002(5)
O7 0.115(7) 0.111(6) 0.106(6) -0.042(5) -0.013(6) -0.014(6)
O8 0.103(6) 0.079(5) 0.095(6) -0.005(5) 0.016(5) 0.006(5)
O9 0.098(6) 0.088(5) 0.105(6) -0.058(5) 0.019(5) 0.009(5)
O10 0.078(5) 0.081(5) 0.094(6) -0.014(4) 0.004(4) 0.020(4)
O11 0.105(6) 0.099(6) 0.099(6) -0.037(5) 0.016(5) 0.008(5)
O12 0.084(6) 0.077(5) 0.077(5) -0.006(4) -0.007(4) 0.008(4)
O13 0.101(6) 0.127(7) 0.105(6) -0.007(5) -0.007(5) 0.012(6)
O14 0.117(7) 0.117(7) 0.116(7) -0.026(6) 0.010(6) 0.010(6)
O15 0.205(5) 0.210(5) 0.201(5) -0.019(5) -0.015(5) -0.002(5)
O16 0.201(5) 0.213(5) 0.202(5) -0.013(5) -0.019(5) -0.006(5)
O17 0.092(6) 0.090(6) 0.109(6) -0.007(5) -0.001(5) 0.020(5)
O18 0.104(7) 0.101(6) 0.152(7) 0.000(6) 0.006(6) -0.028(6)
O19 0.102(6) 0.107(6) 0.125(7) 0.018(5) 0.005(6) 0.003(6)
O20 0.089(6) 0.099(6) 0.098(6) -0.025(5) -0.010(5) -0.018(5)
O21 0.091(6) 0.097(6) 0.097(6) -0.018(5) -0.002(5) 0.015(5)
O22 0.100(6) 0.160(7) 0.117(7) -0.016(6) -0.006(6) 0.027(6)
O23 0.084(6) 0.108(6) 0.083(6) -0.016(5) -0.019(5) 0.022(5)
O24 0.141(7) 0.140(7) 0.130(7) -0.056(6) 0.035(6) 0.023(6)
O25 0.170(8) 0.149(8) 0.165(8) -0.020(7) -0.002(7) -0.008(7)
O26 0.038(5) 0.112(6) 0.084(5) 0.000(5) 0.010(4) 0.008(4)
O27 0.107(7) 0.085(6) 0.126(7) -0.019(5) 0.002(6) -0.005(5)
O28 0.101(6) 0.110(6) 0.139(7) 0.000(6) -0.010(6) 0.018(6)
O29 0.103(6) 0.108(7) 0.161(8) -0.018(6) -0.024(6) 0.010(6)
O30 0.103(6) 0.068(5) 0.085(5) -0.027(4) 0.001(5) 0.014(4)
O31 0.096(6) 0.068(5) 0.094(6) -0.007(4) 0.009(5) -0.014(5)
O32 0.136(7) 0.099(6) 0.102(6) -0.013(5) -0.016(6) 0.002(5)
O33 0.217(9) 0.183(9) 0.158(8) 0.009(7) 0.009(8) -0.011(8)
O34 0.081(6) 0.074(5) 0.118(6) -0.008(5) 0.016(5) 0.006(5)
O35 0.091(6) 0.081(5) 0.102(6) -0.002(5) -0.007(5) -0.004(5)
O36 0.109(6) 0.093(6) 0.102(6) -0.017(5) -0.026(5) -0.008(5)
C1 0.224(14) 0.242(14) 0.233(14) 0.014(9) -0.013(9) 0.024(9)
C2 0.165(11) 0.179(11) 0.189(11) 0.003(9) -0.030(9) 0.009(9)
C3 0.096(9) 0.124(9) 0.131(9) -0.003(8) -0.015(8) -0.006(8)
C4 0.132(10) 0.151(10) 0.144(10) -0.003(8) -0.001(8) 0.003(8)
C5 0.126(7) 0.145(7) 0.159(7) 0.005(6) 0.003(6) -0.007(6)
C6 0.135(7) 0.150(7) 0.169(7) 0.007(6) 0.012(6) 0.003(6)
C7 0.122(7) 0.136(7) 0.156(7) 0.013(6) 0.012(6) -0.003(6)
C8 0.108(9) 0.097(8) 0.088(8) -0.016(7) 0.002(7) 0.000(7)
C9 0.152(10) 0.152(10) 0.144(10) 0.012(8) 0.009(9) 0.001(8)
C10 0.143(10) 0.139(9) 0.134(9) 0.024(8) -0.002(8) 0.009(8)
C11 0.227(12) 0.207(12) 0.198(12) 0.009(9) -0.021(9) 0.018(9)
C12 0.241(14) 0.217(13) 0.228(13) -0.001(9) -0.001(9) 0.027(9)
C13 0.219(9) 0.226(9) 0.212(9) -0.012(7) -0.015(7) -0.035(7)
C14 0.217(9) 0.226(9) 0.214(9) -0.015(7) -0.017(7) -0.030(7)
C15 0.207(9) 0.226(9) 0.208(9) -0.018(7) -0.018(7) -0.034(7)
C16 0.154(10) 0.187(11) 0.176(11) -0.016(9) -0.008(9) -0.012(9)
C17 0.124(9) 0.128(9) 0.122(9) -0.004(7) -0.012(8) 0.010(8)
C18 0.093(8) 0.114(8) 0.112(8) 0.003(7) -0.003(7) 0.014(7)
C19 0.127(9) 0.102(8) 0.130(9) 0.019(8) -0.004(8) 0.005(8)
C20 0.154(10) 0.151(10) 0.169(11) 0.013(9) 0.020(9) 0.000(8)
C21 0.147(10) 0.139(10) 0.149(10) -0.005(8) 0.015(8) -0.008(8)
C22 0.114(9) 0.100(8) 0.119(9) -0.018(7) 0.011(7) 0.000(7)
C23 0.098(8) 0.095(8) 0.112(8) -0.032(7) 0.014(7) 0.001(7)
C24 0.078(8) 0.083(7) 0.096(8) -0.032(7) 0.005(7) 0.013(7)
C25 0.104(8) 0.099(8) 0.116(8) -0.020(7) 0.009(7) -0.017(7)
C26 0.159(10) 0.161(10) 0.161(10) -0.030(8) 0.008(8) -0.037(8)
C27 0.35(2) 0.35(2) 0.35(2) 0.003(10) 0.009(10) -0.002(10)
C28 0.237(13) 0.207(13) 0.219(13) -0.006(9) -0.033(10) 0.009(9)
C29 0.162(11) 0.137(10) 0.164(11) -0.016(9) -0.005(9) 0.006(9)
C30 0.184(12) 0.184(12) 0.207(12) -0.003(9) -0.043(9) -0.033(9)
C31 0.210(13) 0.180(12) 0.218(13) -0.018(9) -0.036(9) -0.005(9)
C32 0.148(10) 0.135(10) 0.189(11) 0.002(8) -0.023(9) 0.001(8)
C33 0.100(8) 0.088(8) 0.139(9) -0.019(7) -0.026(8) -0.021(7)
C34 0.101(9) 0.103(8) 0.107(8) -0.012(7) -0.006(7) -0.008(8)
C35 0.133(10) 0.136(9) 0.120(9) -0.010(8) 0.020(8) -0.002(8)
C36 0.130(9) 0.112(9) 0.127(9) 0.010(7) -0.012(8) 0.004(7)
C37 0.137(10) 0.134(9) 0.138(9) 0.010(8) -0.004(8) -0.010(8)
C38 0.165(11) 0.161(10) 0.171(11) 0.000(9) 0.011(9) 0.004(8)
C39 0.185(11) 0.204(12) 0.175(11) -0.001(9) 0.017(9) 0.006(9)
C40 0.154(11) 0.196(11) 0.165(11) 0.005(9) -0.010(9) 0.001(9)
C41 0.133(9) 0.171(10) 0.130(9) 0.015(8) 0.026(8) -0.002(8)
C42 0.114(9) 0.145(9) 0.126(9) -0.004(8) -0.007(8) 0.011(8)
C43 0.104(8) 0.106(8) 0.116(8) -0.003(7) -0.018(8) -0.002(7)
C44 0.110(9) 0.118(9) 0.123(9) 0.009(8) 0.001(8) 0.018(8)
C45 0.071(7) 0.068(7) 0.117(8) -0.021(6) -0.006(7) -0.004(6)
C46 0.123(9) 0.126(9) 0.140(9) -0.024(8) 0.019(8) 0.022(8)
C47 0.172(11) 0.157(11) 0.185(11) -0.011(9) -0.018(9) -0.035(9)
C48 0.133(10) 0.139(10) 0.168(10) -0.001(8) -0.018(8) -0.005(8)
C49 0.113(9) 0.138(10) 0.141(10) -0.015(8) 0.013(8) 0.010(8)
C50 0.085(8) 0.084(8) 0.104(8) -0.008(7) -0.018(7) 0.015(7)
C51 0.207(13) 0.230(13) 0.243(14) -0.015(9) -0.005(9) -0.024(9)
C52 0.178(11) 0.186(11) 0.162(11) -0.001(9) -0.029(9) -0.006(9)
C53 0.126(9) 0.152(10) 0.173(10) -0.018(8) -0.012(8) -0.007(8)
C54 0.078(8) 0.114(8) 0.106(8) -0.034(7) 0.008(7) 0.011(7)
C55 0.098(9) 0.087(8) 0.122(9) -0.029(7) -0.014(8) 0.003(7)
C56 0.096(8) 0.098(8) 0.105(8) -0.037(7) 0.003(7) 0.014(7)
C57 0.102(9) 0.119(9) 0.141(9) -0.026(8) -0.010(8) 0.030(7)
C58 0.077(8) 0.111(8) 0.131(9) -0.027(7) -0.005(7) -0.001(7)
C59 0.070(7) 0.069(7) 0.086(7) -0.032(6) -0.012(6) 0.012(6)
C60 0.087(8) 0.077(7) 0.076(7) -0.008(6) -0.016(6) 0.019(7)
C61 0.073(8) 0.105(8) 0.098(8) -0.027(7) -0.020(7) 0.005(7)
C62 0.095(8) 0.093(8) 0.095(8) -0.017(7) -0.011(7) -0.015(7)
C63 0.111(8) 0.090(8) 0.094(8) -0.017(7) -0.006(7) 0.002(7)
C64 0.125(9) 0.112(8) 0.101(8) -0.002(7) 0.001(7) 0.016(7)
C65 0.128(9) 0.115(9) 0.133(9) -0.001(8) -0.006(8) 0.007(7)
C66 0.132(9) 0.111(8) 0.117(9) -0.007(7) -0.007(8) 0.000(7)
C67 0.113(8) 0.123(9) 0.114(9) 0.004(8) -0.013(7) -0.001(7)
C68 0.159(11) 0.149(11) 0.151(11) 0.005(9) 0.012(9) 0.000(9)
C69 0.191(11) 0.189(11) 0.173(11) -0.011(9) -0.012(9) 0.015(9)
C70 0.094(8) 0.097(8) 0.096(8) -0.001(7) 0.001(7) 0.000(7)
C71 0.066(7) 0.064(7) 0.080(7) 0.012(6) -0.020(6) -0.020(6)
C72 0.090(8) 0.107(8) 0.095(8) -0.005(7) 0.020(7) -0.002(7)
C73 0.103(9) 0.126(9) 0.113(9) 0.007(7) -0.010(8) 0.021(7)
C74 0.155(11) 0.167(11) 0.170(11) 0.005(9) 0.005(9) -0.003(9)
C75 0.117(9) 0.112(9) 0.130(9) -0.014(7) 0.013(8) 0.016(8)
C76 0.104(9) 0.126(9) 0.125(9) -0.019(8) 0.000(8) -0.005(8)
C77 0.068(8) 0.111(8) 0.097(8) 0.004(7) -0.014(7) 0.015(7)
C78 0.112(9) 0.138(9) 0.127(9) -0.021(8) -0.010(8) 0.015(7)
C79 0.165(10) 0.167(10) 0.149(10) 0.001(8) 0.016(8) 0.011(8)
C80 0.246(9) 0.239(9) 0.235(9) -0.020(8) -0.007(8) -0.007(8)
C81 0.186(6) 0.200(6) 0.194(6) -0.019(5) -0.015(5) -0.011(5)
C82 0.231(14) 0.241(14) 0.246(14) 0.029(10) 0.014(9) -0.001(9)
C83 0.126(10) 0.105(9) 0.116(9) 0.007(7) -0.003(8) 0.011(8)
C84 0.155(10) 0.130(9) 0.164(10) -0.001(8) 0.005(8) 0.022(8)
C85 0.095(9) 0.093(8) 0.107(8) -0.002(7) 0.022(7) 0.032(7)
C86 0.157(10) 0.183(11) 0.169(11) -0.016(9) 0.019(9) 0.014(8)
C87 0.072(8) 0.079(7) 0.089(8) -0.023(6) 0.002(7) -0.001(7)
C88 0.145(10) 0.174(10) 0.165(10) 0.015(8) -0.018(8) 0.023(8)
C89 0.096(9) 0.119(8) 0.078(8) 0.006(7) 0.002(7) 0.013(7)
C90 0.096(8) 0.109(8) 0.100(8) -0.028(7) 0.012(7) -0.010(7)
C91 0.103(9) 0.113(9) 0.121(9) -0.023(8) 0.015(8) -0.011(8)
C92 0.170(10) 0.154(10) 0.178(11) 0.014(8) -0.034(9) 0.000(8)
C93 0.101(8) 0.094(8) 0.080(8) -0.020(7) -0.010(7) -0.012(7)
C94 0.133(9) 0.139(9) 0.153(10) -0.014(8) -0.020(8) -0.014(8)
C95 0.102(9) 0.104(9) 0.125(9) 0.005(8) -0.035(7) 0.007(8)
C96 0.143(9) 0.133(9) 0.124(9) -0.008(8) 0.007(8) -0.001(8)
C97 0.097(8) 0.084(8) 0.076(7) -0.014(7) -0.010(6) 0.003(7)
C98 0.101(8) 0.104(8) 0.129(9) 0.029(7) 0.007(7) 0.005(7)
C99 0.103(9) 0.084(8) 0.083(8) 0.009(7) 0.004(7) -0.006(7)
C100 0.181(11) 0.159(11) 0.182(11) -0.003(9) 0.009(9) -0.003(9)
C101 0.165(11) 0.171(11) 0.172(11) 0.001(9) 0.018(9) -0.023(9)
C102 0.120(8) 0.088(8) 0.106(8) -0.014(7) -0.002(7) -0.020(7)

loop_
_atom_type_symbol
_atom_type_description
_atom_type_scat_dispersion_real
_atom_type_scat_dispersion_imag
_atom_type_scat_source
C C 0.0033 0.0016 'International Tables Vol C Tables 4.2.6.8 and 6.1.1.4'
H H 0.0000 0.0000 'International Tables Vol C Tables 4.2.6.8 and 6.1.1.4'
N N 0.0061 0.0033 'International Tables Vol C Tables 4.2.6.8 and 6.1.1.4'
O O 0.0106 0.0060 'International Tables Vol C Tables 4.2.6.8 and 6.1.1.4'
Cd Cd -0.8075 1.2024 'International Tables Vol C Tables 4.2.6.8 and 6.1.1.4'
Nd Nd -0.1943 3.0179 'International Tables Vol C Tables 4.2.6.8 and 6.1.1.4'

loop_
_geom_angle_atom_site_label_1
_geom_angle_atom_site_label_2
_geom_angle_atom_site_label_3
_geom_angle
_geom_angle_site_symmetry_1
_geom_angle_site_symmetry_3
_geom_angle_publ_flag
O18 Nd1 O20 74.3(3) . . ?
O18 Nd1 O14 77.4(4) . . ?
O20 Nd1 O14 143.7(3) . . ?
O18 Nd1 O6 78.7(3) . . ?
O20 Nd1 O6 86.8(3) . . ?
O14 Nd1 O6 109.4(3) . . ?
O18 Nd1 O4 148.6(4) . . ?
O20 Nd1 O4 121.3(3) . . ?
O14 Nd1 O4 75.7(3) . . ?
O6 Nd1 O4 125.9(3) . . ?
O18 Nd1 O17 88.9(3) . . ?
O20 Nd1 O17 80.2(3) . . ?
O14 Nd1 O17 77.1(3) . . ?
O6 Nd1 O17 164.1(3) . . ?
O4 Nd1 O17 69.3(3) . . ?
O18 Nd1 N2 140.4(4) . . ?
O20 Nd1 N2 76.5(4) . . ?
O14 Nd1 N2 138.5(4) . . ?
O6 Nd1 N2 73.5(3) . . ?
O4 Nd1 N2 70.7(4) . . ?
O17 Nd1 N2 111.7(3) . . ?
O18 Nd1 O5 112.4(3) . . ?
O20 Nd1 O5 141.9(3) . . ?
O14 Nd1 O5 70.7(4) . . ?
O6 Nd1 O5 59.7(3) . . ?
O4 Nd1 O5 73.4(3) . . ?
O17 Nd1 O5 135.5(3) . . ?
N2 Nd1 O5 76.8(4) . . ?
O18 Nd1 Cd6 114.2(3) . . ?
O20 Nd1 Cd6 114.2(2) . . ?
O14 Nd1 Cd6 58.9(2) . . ?
O6 Nd1 Cd6 157.2(2) . . ?
O4 Nd1 Cd6 36.0(2) . . ?
O17 Nd1 Cd6 38.4(2) . . ?
N2 Nd1 Cd6 101.9(2) . . ?
O5 Nd1 Cd6 97.5(2) . . ?
O30 Nd2 O28 76.7(3) . . ?
O30 Nd2 O10 118.7(3) . . ?
O28 Nd2 O10 146.6(3) . . ?
O30 Nd2 O12 84.3(3) . . ?
O28 Nd2 O12 79.1(3) . . ?
O10 Nd2 O12 128.9(3) . . ?
O30 Nd2 O36 143.8(3) . . ?
O28 Nd2 O36 74.4(3) . . ?
O10 Nd2 O36 77.9(3) . . ?
O12 Nd2 O36 110.8(3) . . ?
O30 Nd2 O27 79.1(3) . . ?
O28 Nd2 O27 85.8(3) . . ?
O10 Nd2 O27 70.1(3) . . ?
O12 Nd2 O27 159.7(3) . . ?
O36 Nd2 O27 77.4(3) . . ?
O30 Nd2 O11 139.6(3) . . ?
O28 Nd2 O11 112.1(3) . . ?
O10 Nd2 O11 76.3(3) . . ?
O12 Nd2 O11 60.6(3) . . ?
O36 Nd2 O11 72.8(3) . . ?
O27 Nd2 O11 138.8(3) . . ?
O30 Nd2 N5 77.1(3) . . ?
O28 Nd2 N5 144.2(3) . . ?
O10 Nd2 N5 68.7(3) . . ?
O12 Nd2 N5 74.3(3) . . ?
O36 Nd2 N5 137.8(3) . . ?
O27 Nd2 N5 112.6(3) . . ?
O11 Nd2 N5 74.7(3) . . ?
O30 Nd2 Cd3 113.3(2) . . ?
O28 Nd2 Cd3 110.3(2) . . ?
O10 Nd2 Cd3 37.5(2) . . ?
O12 Nd2 Cd3 161.2(2) . . ?
O36 Nd2 Cd3 58.9(2) . . ?
O27 Nd2 Cd3 38.7(2) . . ?
O11 Nd2 Cd3 100.6(2) . . ?
N5 Nd2 Cd3 102.3(2) . . ?
O19 Cd1 O23 87.9(3) . . ?
O19 Cd1 O6 107.9(3) . . ?
O23 Cd1 O6 84.9(3) . . ?
O19 Cd1 O21 88.3(3) . . ?
O23 Cd1 O21 175.7(3) . . ?
O6 Cd1 O21 94.4(3) . . ?
O19 Cd1 N3 172.8(4) . . ?
O23 Cd1 N3 94.7(4) . . ?
O6 Cd1 N3 79.1(4) . . ?
O21 Cd1 N3 89.3(4) . . ?
O19 Cd1 O26 88.1(3) . . ?
O23 Cd1 O26 86.7(3) . . ?
O6 Cd1 O26 161.6(3) . . ?
O21 Cd1 O26 95.1(3) . . ?
N3 Cd1 O26 85.3(4) . . ?
O24 Cd2 O22 106.2(4) . . ?
O24 Cd2 O35 122.1(4) . . ?
O22 Cd2 O35 105.8(3) . . ?
O24 Cd2 O8 104.6(4) . . ?
O22 Cd2 O8 142.0(3) . . ?
O35 Cd2 O8 75.2(3) . . ?
O24 Cd2 O23 147.1(4) . . ?
O22 Cd2 O23 54.2(3) . . ?
O35 Cd2 O23 90.4(3) . . ?
O8 Cd2 O23 88.1(3) . . ?
O24 Cd2 O7 76.1(4) . . ?
O22 Cd2 O7 101.5(4) . . ?
O35 Cd2 O7 139.9(3) . . ?
O8 Cd2 O7 65.2(3) . . ?
O23 Cd2 O7 82.3(3) . . ?
O24 Cd2 O25 52.8(4) . . ?
O22 Cd2 O25 85.0(4) . . ?
O35 Cd2 O25 83.8(4) . . ?
O8 Cd2 O25 131.9(4) . . ?
O23 Cd2 O25 135.4(4) . . ?
O7 Cd2 O25 127.8(4) . . ?
O24 Cd2 C89 130.2(5) . . ?
O22 Cd2 C89 27.4(4) . . ?
O35 Cd2 C89 97.1(4) . . ?
O8 Cd2 C89 115.0(4) . . ?
O23 Cd2 C89 26.9(3) . . ?
O7 Cd2 C89 93.8(4) . . ?
O25 Cd2 C89 110.1(5) . . ?
O24 Cd2 C68 25.7(5) . . ?
O22 Cd2 C68 94.5(5) . . ?
O35 Cd2 C68 105.7(5) . . ?
O8 Cd2 C68 122.3(5) . . ?
O23 Cd2 C68 148.1(5) . . ?
O7 Cd2 C68 100.8(5) . . ?
O25 Cd2 C68 27.3(4) . . ?
C89 Cd2 C68 121.8(6) . . ?
N4 Cd3 O8 82.7(4) . . ?
N4 Cd3 O35 160.1(4) . . ?
O8 Cd3 O35 78.0(3) . . ?
N4 Cd3 O10 92.6(4) . . ?
O8 Cd3 O10 150.4(3) . . ?
O35 Cd3 O10 101.7(3) . . ?
N4 Cd3 O27 103.9(4) . . ?
O8 Cd3 O27 135.4(3) . . ?
O35 Cd3 O27 93.3(3) . . ?
O10 Cd3 O27 74.1(3) . . ?
N4 Cd3 O9 84.0(4) . . ?
O8 Cd3 O9 85.2(3) . . ?
O35 Cd3 O9 89.5(3) . . ?
O10 Cd3 O9 65.3(3) . . ?
O27 Cd3 O9 138.9(3) . . ?
N4 Cd3 Nd2 117.0(3) . . ?
O8 Cd3 Nd2 160.1(2) . . ?
O35 Cd3 Nd2 82.5(2) . . ?
O10 Cd3 Nd2 39.1(2) . . ?
O27 Cd3 Nd2 41.5(3) . . ?
O9 Cd3 Nd2 98.7(2) . . ?
O29 Cd4 O31 94.0(4) . . ?
O29 Cd4 O12 109.5(3) . . ?
O31 Cd4 O12 95.7(3) . . ?
O29 Cd4 N6 171.0(4) . . ?
O31 Cd4 N6 90.9(3) . . ?
O12 Cd4 N6 77.4(4) . . ?
O29 Cd4 O32 85.0(4) . . ?
O31 Cd4 O32 177.3(3) . . ?
O12 Cd4 O32 87.0(3) . . ?
N6 Cd4 O32 89.8(4) . . ?
O29 Cd4 O34 88.2(4) . . ?
O31 Cd4 O34 89.6(3) . . ?
O12 Cd4 O34 161.0(3) . . ?
N6 Cd4 O34 84.4(4) . . ?
O32 Cd4 O34 87.8(3) . . ?
O33 Cd5 O2 142.8(5) 2_665 . ?
O33 Cd5 O15 109.5(6) 2_665 . ?
O2 Cd5 O15 101.1(5) . . ?
O33 Cd5 O13 103.3(5) 2_665 . ?
O2 Cd5 O13 75.2(4) . . ?
O15 Cd5 O13 123.5(5) . . ?
O33 Cd5 O16 86.6(6) 2_665 . ?
O2 Cd5 O16 129.6(5) . . ?
O15 Cd5 O16 52.1(5) . . ?
O13 Cd5 O16 86.5(5) . . ?
O33 Cd5 O32 54.4(4) 2_665 2_665 ?
O2 Cd5 O32 88.6(3) . 2_665 ?
O15 Cd5 O32 149.7(5) . 2_665 ?
O13 Cd5 O32 86.6(3) . 2_665 ?
O16 Cd5 O32 137.4(5) . 2_665 ?
O33 Cd5 O1 102.7(5) 2_665 . ?
O2 Cd5 O1 65.8(4) . . ?
O15 Cd5 O1 73.9(5) . . ?
O13 Cd5 O1 140.1(4) . . ?
O16 Cd5 O1 124.7(5) . . ?
O32 Cd5 O1 84.5(4) 2_665 . ?
O33 Cd5 C81 98.6(7) 2_665 . ?
O2 Cd5 C81 117.8(7) . . ?
O15 Cd5 C81 26.4(6) . . ?
O13 Cd5 C81 105.7(6) . . ?
O16 Cd5 C81 25.8(6) . . ?
O32 Cd5 C81 152.7(6) 2_665 . ?
O1 Cd5 C81 99.7(7) . . ?
O33 Cd5 C101 28.8(6) 2_665 2_665 ?
O2 Cd5 C101 114.3(6) . 2_665 ?
O15 Cd5 C101 134.0(7) . 2_665 ?
O13 Cd5 C101 94.3(5) . 2_665 ?
O16 Cd5 C101 113.6(7) . 2_665 ?
O32 Cd5 C101 25.6(5) 2_665 2_665 ?
O1 Cd5 C101 94.2(6) . 2_665 ?
C81 Cd5 C101 127.3(8) . 2_665 ?
N1 Cd6 O2 85.8(4) . . ?
N1 Cd6 O4 93.5(4) . . ?
O2 Cd6 O4 147.3(3) . . ?
N1 Cd6 O13 162.5(4) . . ?
O2 Cd6 O13 76.9(4) . . ?
O4 Cd6 O13 99.4(4) . . ?
N1 Cd6 O17 102.1(4) . . ?
O2 Cd6 O17 137.0(3) . . ?
O4 Cd6 O17 75.1(3) . . ?
O13 Cd6 O17 92.7(3) . . ?
N1 Cd6 O3 87.5(4) . . ?
O2 Cd6 O3 85.0(4) . . ?
O4 Cd6 O3 62.3(4) . . ?
O13 Cd6 O3 88.0(4) . . ?
O17 Cd6 O3 136.8(4) . . ?
N1 Cd6 Nd1 115.7(3) . . ?
O2 Cd6 Nd1 158.5(3) . . ?
O4 Cd6 Nd1 39.3(2) . . ?
O13 Cd6 Nd1 81.7(3) . . ?
O17 Cd6 Nd1 41.5(2) . . ?
O3 Cd6 Nd1 96.4(4) . . ?
C9 N1 C10 117.0(15) . . ?
C9 N1 Cd6 121.5(12) . . ?
C10 N1 Cd6 120.4(10) . . ?
C35 N2 C36 116.3(14) . . ?
C35 N2 Nd1 124.8(11) . . ?
C36 N2 Nd1 118.0(9) . . ?
C44 N3 C43 119.6(14) . . ?
C44 N3 Cd1 121.2(11) . . ?
C43 N3 Cd1 118.5(9) . . ?
C18 N4 C17 114.0(13) . . ?
C18 N4 Cd3 122.0(10) . . ?
C17 N4 Cd3 120.3(10) . . ?
C61 N5 C62 115.6(11) . . ?
C61 N5 Nd2 126.2(8) . . ?
C62 N5 Nd2 117.2(8) . . ?
C71 N6 C70 115.5(12) . . ?
C71 N6 Cd4 124.9(9) . . ?
C70 N6 Cd4 118.7(9) . . ?
C3 O1 C2 117.9(14) . . ?
C3 O1 Cd5 114.2(11) . . ?
C2 O1 Cd5 118.9(11) . . ?
C8 O2 Cd6 126.3(10) . . ?
C8 O2 Cd5 127.9(10) . . ?
Cd6 O2 Cd5 105.5(4) . . ?
C29 O3 C28 122.5(16) . . ?
C29 O3 Cd6 113.1(12) . . ?
C28 O3 Cd6 123.3(12) . . ?
C34 O4 Cd6 125.9(10) . . ?
C34 O4 Nd1 129.0(10) . . ?
Cd6 O4 Nd1 104.6(4) . . ?
C49 O5 C52 120.7(15) . . ?
C49 O5 Nd1 112.7(10) . . ?
C52 O5 Nd1 125.6(11) . . ?
C50 O6 Cd1 123.3(8) . . ?
C50 O6 Nd1 123.1(8) . . ?
Cd1 O6 Nd1 113.4(3) . . ?
C23 O7 C25 111.9(12) . . ?
C23 O7 Cd2 110.9(9) . . ?
C25 O7 Cd2 129.7(9) . . ?
C24 O8 Cd3 132.1(9) . . ?
C24 O8 Cd2 123.8(8) . . ?
Cd3 O8 Cd2 103.5(3) . . ?
C55 O9 C54 119.1(11) . . ?
C55 O9 Cd3 114.4(8) . . ?
C54 O9 Cd3 125.9(8) . . ?
C60 O10 Cd3 118.3(7) . . ?
C60 O10 Nd2 136.6(8) . . ?
Cd3 O10 Nd2 103.4(3) . . ?
C76 O11 C78 117.9(12) . . ?
C76 O11 Nd2 116.5(9) . . ?
C78 O11 Nd2 125.2(9) . . ?
C77 O12 Cd4 124.9(8) . . ?
C77 O12 Nd2 123.7(8) . . ?
Cd4 O12 Nd2 111.4(4) . . ?
C83 O13 Cd6 119.0(10) . . ?
C83 O13 Cd5 138.0(10) . . ?
Cd6 O13 Cd5 102.3(4) . . ?
C83 O14 Nd1 149.5(12) . . ?
C81 O15 Cd5 90.8(15) . . ?
C81 O16 Cd5 90.6(17) . . ?
C99 O17 Cd6 101.0(9) 2_665 . ?
C99 O17 Nd1 145.8(9) 2_665 . ?
Cd6 O17 Nd1 100.1(3) . . ?
C85 O18 Nd1 168.0(11) . . ?
C85 O19 Cd1 113.9(10) . . ?
C87 O20 Nd1 145.1(9) . . ?
C87 O21 Cd1 135.5(8) . . ?
C89 O22 Cd2 92.4(9) . . ?
C89 O23 Cd1 135.4(9) . . ?
C89 O23 Cd2 82.7(8) . . ?
Cd1 O23 Cd2 138.2(4) . . ?
C68 O24 Cd2 99.3(13) . . ?
C68 O25 Cd2 85.3(13) . . ?
C91 O26 Cd1 131.7(11) . . ?
C91 O27 Cd3 102.3(10) . . ?
C91 O27 Nd2 145.1(11) . . ?
Cd3 O27 Nd2 99.8(4) . . ?
C95 O28 Nd2 164.1(11) . . ?
C95 O29 Cd4 111.0(9) . . ?
C97 O30 Nd2 144.3(9) . . ?
C97 O31 Cd4 131.9(8) . . ?
C101 O32 Cd4 127.2(15) . . ?
C101 O32 Cd5 89.5(14) . 2_665 ?
Cd4 O32 Cd5 140.8(4) . 2_665 ?
C101 O33 Cd5 99.4(15) . 2_665 ?
C99 O34 Cd4 130.1(9) . . ?
C93 O35 Cd3 121.8(8) . . ?
C93 O35 Cd2 134.9(9) . . ?
Cd3 O35 Cd2 103.3(3) . . ?
C93 O36 Nd2 156.5(10) . . ?
C2 C1 H1A 109.5 . . ?
C2 C1 H1B 109.5 . . ?
H1A C1 H1B 109.5 . . ?
C2 C1 H1C 109.5 . . ?
H1A C1 H1C 109.5 . . ?
H1B C1 H1C 109.5 . . ?
O1 C2 C1 106.4(17) . . ?
O1 C2 H2A 110.4 . . ?
C1 C2 H2A 110.4 . . ?
O1 C2 H2B 110.4 . . ?
C1 C2 H2B 110.4 . . ?
H2A C2 H2B 108.6 . . ?
O1 C3 C4 120.7(17) . . ?
O1 C3 C8 117.6(16) . . ?
C4 C3 C8 121.5(19) . . ?
C5 C4 C3 116.0(19) . . ?
C5 C4 H4A 122.0 . . ?
C3 C4 H4A 122.0 . . ?
C4 C5 C6 123.6(18) . . ?
C4 C5 H5A 118.2 . . ?
C6 C5 H5A 118.2 . . ?
C7 C6 C5 114.2(17) . . ?
C7 C6 H6A 122.9 . . ?
C5 C6 H6A 122.9 . . ?
C8 C7 C9 128.9(18) . . ?
C8 C7 C6 122(2) . . ?
C9 C7 C6 108.9(17) . . ?
C7 C8 O2 126.3(17) . . ?
C7 C8 C3 122.2(19) . . ?
O2 C8 C3 111.2(15) . . ?
N1 C9 C7 129.7(17) . . ?
N1 C9 H9A 115.1 . . ?
C7 C9 H9A 115.1 . . ?
C11 C10 N1 102.9(14) . . ?
C11 C10 H10H 111.2 . . ?
N1 C10 H10H 111.2 . . ?
C11 C10 H10A 111.2 . . ?
N1 C10 H10A 111.2 . . ?
H10H C10 H10A 109.1 . . ?
C10 C11 C12 98.5(12) . . ?
C10 C11 H11A 112.1 . . ?
C12 C11 H11A 112.1 . . ?
C10 C11 H11B 112.1 . . ?
C12 C11 H11B 112.1 . . ?
H11A C11 H11B 109.7 . . ?
C13 C12 C11 117.4(19) 3_655 . ?
C13 C12 H12B 108.0 3_655 . ?
C11 C12 H12B 108.0 . . ?
C13 C12 H12C 108.0 3_655 . ?
C11 C12 H12C 108.0 . . ?
H12B C12 H12C 107.2 . . ?
C14 C13 C12 111.0(17) . 3_655 ?
C14 C13 H13B 109.4 . . ?
C12 C13 H13B 109.4 3_655 . ?
C14 C13 H13C 109.4 . . ?
C12 C13 H13C 109.4 3_655 . ?
H13B C13 H13C 108.0 . . ?
C15 C14 C13 100.5(8) . . ?
C15 C14 H14A 111.7 . . ?
C13 C14 H14A 111.7 . . ?
C15 C14 H14B 111.7 . . ?
C13 C14 H14B 111.7 . . ?
H14A C14 H14B 109.4 . . ?
C14 C15 C16 110.2(16) . . ?
C14 C15 H15A 109.6 . . ?
C16 C15 H15A 109.6 . . ?
C14 C15 H15B 109.6 . . ?
C16 C15 H15B 109.6 . . ?
H15A C15 H15B 108.1 . . ?
C17 C16 C15 116.0(14) . . ?
C17 C16 H16A 108.3 . . ?
C15 C16 H16A 108.3 . . ?
C17 C16 H16B 108.3 . . ?
C15 C16 H16B 108.3 . . ?
H16A C16 H16B 107.4 . . ?
N4 C17 C16 106.8(12) . . ?
N4 C17 H17A 110.4 . . ?
C16 C17 H17A 110.4 . . ?
N4 C17 H17B 110.4 . . ?
C16 C17 H17B 110.4 . . ?
H17A C17 H17B 108.6 . . ?
N4 C18 C19 131.2(14) . . ?
N4 C18 H18A 114.4 . . ?
C19 C18 H18A 114.4 . . ?
C24 C19 C18 124.0(14) . . ?
C24 C19 C20 124.6(16) . . ?
C18 C19 C20 111.2(15) . . ?
C21 C20 C19 108.6(18) . . ?
C21 C20 H20A 125.7 . . ?
C19 C20 H20A 125.7 . . ?
C20 C21 C22 133(2) . . ?
C20 C21 H21A 113.5 . . ?
C22 C21 H21A 113.5 . . ?
C21 C22 C23 116.8(16) . . ?
C21 C22 H22A 121.6 . . ?
C23 C22 H22A 121.6 . . ?
O7 C23 C24 121.2(15) . . ?
O7 C23 C22 123.2(15) . . ?
C24 C23 C22 112.4(16) . . ?
C19 C24 O8 124.1(13) . . ?
C19 C24 C23 123.6(15) . . ?
O8 C24 C23 111.6(14) . . ?
O7 C25 C26 101.9(12) . . ?
O7 C25 H25A 111.4 . . ?
C26 C25 H25A 111.4 . . ?
O7 C25 H25B 111.4 . . ?
C26 C25 H25B 111.4 . . ?
H25A C25 H25B 109.2 . . ?
C25 C26 H26A 109.5 . . ?
C25 C26 H26B 109.5 . . ?
H26A C26 H26B 109.5 . . ?
C25 C26 H26C 109.5 . . ?
H26A C26 H26C 109.5 . . ?
H26B C26 H26C 109.5 . . ?
C28 C27 H27A 109.5 . . ?
C28 C27 H27B 109.5 . . ?
H27A C27 H27B 109.5 . . ?
C28 C27 H27C 109.5 . . ?
H27A C27 H27C 109.5 . . ?
H27B C27 H27C 109.5 . . ?
C27 C28 O3 95.6(11) . . ?
C27 C28 H28A 112.6 . . ?
O3 C28 H28A 112.6 . . ?
C27 C28 H28B 112.6 . . ?
O3 C28 H28B 112.6 . . ?
H28A C28 H28B 110.1 . . ?
O3 C29 C34 118(2) . . ?
O3 C29 C30 126.5(18) . . ?
C34 C29 C30 115.6(19) . . ?
C31 C30 C29 121(2) . . ?
C31 C30 H30A 119.6 . . ?
C29 C30 H30A 119.6 . . ?
C30 C31 C32 123(2) . . ?
C30 C31 H31A 118.4 . . ?
C32 C31 H31A 118.4 . . ?
C31 C32 C33 116.4(19) . . ?
C31 C32 H32A 121.8 . . ?
C33 C32 H32A 121.8 . . ?
C35 C33 C34 129.6(16) . . ?
C35 C33 C32 108.3(18) . . ?
C34 C33 C32 121.6(16) . . ?
O4 C34 C33 126.4(15) . . ?
O4 C34 C29 112.1(17) . . ?
C33 C34 C29 121.5(18) . . ?
C33 C35 N2 124.8(17) . . ?
C33 C35 H35A 117.6 . . ?
N2 C35 H35A 117.6 . . ?
N2 C36 C37 107.8(13) . . ?
N2 C36 H36A 110.1 . . ?
C37 C36 H36A 110.1 . . ?
N2 C36 H36B 110.1 . . ?
C37 C36 H36B 110.1 . . ?
H36A C36 H36B 108.5 . . ?
C38 C37 C36 111.2(15) . . ?
C38 C37 H37A 109.4 . . ?
C36 C37 H37A 109.4 . . ?
C38 C37 H37B 109.4 . . ?
C36 C37 H37B 109.4 . . ?
H37A C37 H37B 108.0 . . ?
C37 C38 C39 111.5(16) . . ?
C37 C38 H38A 109.3 . . ?
C39 C38 H38A 109.3 . . ?
C37 C38 H38B 109.3 . . ?
C39 C38 H38B 109.3 . . ?
H38A C38 H38B 108.0 . . ?
C40 C39 C38 114.5(16) 3_655 . ?
C40 C39 H39B 108.6 3_655 . ?
C38 C39 H39B 108.6 . . ?
C40 C39 H39C 108.6 3_655 . ?
C38 C39 H39C 108.6 . . ?
H39B C39 H39C 107.6 . . ?
C39 C40 C41 110.3(17) 3_655 . ?
C39 C40 H40B 109.6 3_655 . ?
C41 C40 H40B 109.6 . . ?
C39 C40 H40C 109.6 3_655 . ?
C41 C40 H40C 109.6 . . ?
H40B C40 H40C 108.1 . . ?
C42 C41 C40 105.1(11) . . ?
C42 C41 H41A 127.4 . . ?
C40 C41 H41A 127.4 . . ?
C41 C42 C43 110.4(13) . . ?
C41 C42 H42A 109.6 . . ?
C43 C42 H42A 109.6 . . ?
C41 C42 H42B 109.6 . . ?
C43 C42 H42B 109.6 . . ?
H42A C42 H42B 108.1 . . ?
N3 C43 C42 110.1(11) . . ?
N3 C43 H43A 109.6 . . ?
C42 C43 H43A 109.6 . . ?
N3 C43 H43B 109.6 . . ?
C42 C43 H43B 109.6 . . ?
H43A C43 H43B 108.2 . . ?
N3 C44 C45 133.1(16) . . ?
N3 C44 H44A 113.4 . . ?
C45 C44 H44A 113.4 . . ?
C50 C45 C46 118.1(15) . . ?
C50 C45 C44 123.1(14) . . ?
C46 C45 C44 118.7(15) . . ?
C47 C46 C45 119.2(17) . . ?
C47 C46 H46A 120.4 . . ?
C45 C46 H46A 120.4 . . ?
C48 C47 C46 126(2) . . ?
C48 C47 H47A 116.8 . . ?
C46 C47 H47A 116.8 . . ?
C47 C48 C49 110.0(19) . . ?
C47 C48 H48A 125.0 . . ?
C49 C48 H48A 125.0 . . ?
C50 C49 O5 115.5(17) . . ?
C50 C49 C48 126.5(19) . . ?
O5 C49 C48 117.3(18) . . ?
O6 C50 C49 116.0(14) . . ?
O6 C50 C45 125.7(14) . . ?
C49 C50 C45 118.0(16) . . ?
C52 C51 H51A 109.5 . . ?
C52 C51 H51B 109.5 . . ?
H51A C51 H51B 109.5 . . ?
C52 C51 H51C 109.5 . . ?
H51A C51 H51C 109.5 . . ?
H51B C51 H51C 109.5 . . ?
O5 C52 C51 110.6(17) . . ?
O5 C52 H52A 109.5 . . ?
C51 C52 H52A 109.5 . . ?
O5 C52 H52B 109.5 . . ?
C51 C52 H52B 109.5 . . ?
H52A C52 H52B 108.1 . . ?
C54 C53 H53A 109.5 . . ?
C54 C53 H53B 109.5 . . ?
H53A C53 H53B 109.5 . . ?
C54 C53 H53C 109.5 . . ?
H53A C53 H53C 109.5 . . ?
H53B C53 H53C 109.5 . . ?
O9 C54 C53 113.7(13) . . ?
O9 C54 H54B 108.8 . . ?
C53 C54 H54B 108.8 . . ?
O9 C54 H54A 108.8 . . ?
C53 C54 H54A 108.8 . . ?
H54B C54 H54A 107.7 . . ?
C60 C55 C56 120.2(15) . . ?
C60 C55 O9 116.7(15) . . ?
C56 C55 O9 123.1(14) . . ?
C55 C56 C57 117.9(14) . . ?
C55 C56 H56A 121.0 . . ?
C57 C56 H56A 121.0 . . ?
C56 C57 C58 123.8(14) . . ?
C56 C57 H57A 118.1 . . ?
C58 C57 H57A 118.1 . . ?
C57 C58 C59 117.7(13) . . ?
C57 C58 H58A 121.1 . . ?
C59 C58 H58A 121.1 . . ?
C61 C59 C60 131.7(12) . . ?
C61 C59 C58 115.3(12) . . ?
C60 C59 C58 112.9(11) . . ?
C55 C60 O10 118.9(13) . . ?
C55 C60 C59 126.1(14) . . ?
O10 C60 C59 114.9(11) . . ?
N5 C61 C59 126.9(12) . . ?
N5 C61 H61A 116.5 . . ?
C59 C61 H61A 116.5 . . ?
N5 C62 C63 106.0(10) . . ?
N5 C62 H62A 110.5 . . ?
C63 C62 H62A 110.5 . . ?
N5 C62 H62B 110.5 . . ?
C63 C62 H62B 110.5 . . ?
H62A C62 H62B 108.7 . . ?
C64 C63 C62 107.3(11) . . ?
C64 C63 H63A 110.3 . . ?
C62 C63 H63A 110.3 . . ?
C64 C63 H63B 110.3 . . ?
C62 C63 H63B 110.3 . . ?
H63A C63 H63B 108.5 . . ?
C63 C64 C65 108.5(12) . . ?
C63 C64 H64A 110.0 . . ?
C65 C64 H64A 110.0 . . ?
C63 C64 H64B 110.0 . . ?
C65 C64 H64B 110.0 . . ?
H64A C64 H64B 108.4 . . ?
C66 C65 C64 116.2(13) . . ?
C66 C65 H65A 108.2 . . ?
C64 C65 H65A 108.2 . . ?
C66 C65 H65B 108.2 . . ?
C64 C65 H65B 108.2 . . ?
H65A C65 H65B 107.4 . . ?
C67 C66 C65 116.1(13) . . ?
C67 C66 H66A 108.3 . . ?
C65 C66 H66A 108.3 . . ?
C67 C66 H66B 108.3 . . ?
C65 C66 H66B 108.3 . . ?
H66A C66 H66B 107.4 . . ?
C66 C67 C102 114.8(12) . 4_565 ?
C66 C67 H67B 108.6 . . ?
C102 C67 H67B 108.6 4_565 . ?
C66 C67 H67C 108.6 . . ?
C102 C67 H67C 108.6 4_565 . ?
H67B C67 H67C 107.5 . . ?
O24 C68 O25 122(2) . . ?
O24 C68 C69 128(2) . . ?
O25 C68 C69 110.1(18) . . ?
O24 C68 Cd2 55.0(11) . . ?
O25 C68 Cd2 67.4(12) . . ?
C69 C68 Cd2 176.4(14) . . ?
C68 C69 H69B 109.5 . . ?
C68 C69 H69C 109.5 . . ?
H69B C69 H69C 109.5 . . ?
C68 C69 H69D 109.5 . . ?
H69B C69 H69D 109.5 . . ?
H69C C69 H69D 109.5 . . ?
N6 C70 C102 108.8(10) . . ?
N6 C70 H70A 109.9 . . ?
C102 C70 H70A 109.9 . . ?
N6 C70 H70B 109.9 . . ?
C102 C70 H70B 109.9 . . ?
H70A C70 H70B 108.3 . . ?
N6 C71 C72 128.2(13) . . ?
N6 C71 H71A 115.9 . . ?
C72 C71 H71A 115.9 . . ?
C77 C72 C71 126.6(14) . . ?
C77 C72 C73 115.6(15) . . ?
C71 C72 C73 117.8(15) . . ?
C74 C73 C72 120.3(19) . . ?
C74 C73 H73A 119.8 . . ?
C72 C73 H73A 119.8 . . ?
C73 C74 C75 125(2) . . ?
C73 C74 H74A 117.3 . . ?
C75 C74 H74A 117.3 . . ?
C74 C75 C76 116.7(17) . . ?
C74 C75 H75A 121.7 . . ?
C76 C75 H75A 121.7 . . ?
O11 C76 C75 126.4(16) . . ?
O11 C76 C77 115.3(16) . . ?
C75 C76 C77 117.8(17) . . ?
O12 C77 C72 122.0(14) . . ?
O12 C77 C76 114.8(15) . . ?
C72 C77 C76 123.2(16) . . ?
O11 C78 C79 115.8(14) . . ?
O11 C78 H78A 108.3 . . ?
C79 C78 H78A 108.3 . . ?
O11 C78 H78B 108.3 . . ?
C79 C78 H78B 108.3 . . ?
H78A C78 H78B 107.4 . . ?
C78 C79 H79A 109.5 . . ?
C78 C79 H79B 109.5 . . ?
H79A C79 H79B 109.5 . . ?
C78 C79 H79C 109.5 . . ?
H79A C79 H79C 109.5 . . ?
H79B C79 H79C 109.5 . . ?
C81 C80 H80A 109.5 . . ?
C81 C80 H80B 109.5 . . ?
H80A C80 H80B 109.5 . . ?
C81 C80 H80C 109.5 . . ?
H80A C80 H80C 109.5 . . ?
H80B C80 H80C 109.5 . . ?
O16 C81 O15 126(3) . . ?
O16 C81 C80 120(3) . . ?
O15 C81 C80 114(2) . . ?
O16 C81 Cd5 63.6(14) . . ?
O15 C81 Cd5 62.8(13) . . ?
C80 C81 Cd5 176(2) . . ?
C83 C82 H82A 109.5 . . ?
C83 C82 H82B 109.5 . . ?
H82A C82 H82B 109.5 . . ?
C83 C82 H82C 109.5 . . ?
H82A C82 H82C 109.5 . . ?
H82B C82 H82C 109.5 . . ?
O14 C83 O13 116.3(17) . . ?
O14 C83 C82 132(2) . . ?
O13 C83 C82 109.7(17) . . ?
C85 C84 H84A 109.5 . . ?
C85 C84 H84B 109.5 . . ?
H84A C84 H84B 109.5 . . ?
C85 C84 H84C 109.5 . . ?
H84A C84 H84C 109.5 . . ?
H84B C84 H84C 109.5 . . ?
O18 C85 O19 124.4(15) . . ?
O18 C85 C84 120.0(15) . . ?
O19 C85 C84 115.3(16) . . ?
C87 C86 H86A 109.5 . . ?
C87 C86 H86B 109.5 . . ?
H86A C86 H86B 109.5 . . ?
C87 C86 H86C 109.5 . . ?
H86A C86 H86C 109.5 . . ?
H86B C86 H86C 109.5 . . ?
O20 C87 O21 121.0(12) . . ?
O20 C87 C86 120.7(14) . . ?
O21 C87 C86 118.3(14) . . ?
C89 C88 H88A 109.5 . . ?
C89 C88 H88B 109.5 . . ?
H88A C88 H88B 109.5 . . ?
C89 C88 H88C 109.5 . . ?
H88A C88 H88C 109.5 . . ?
H88B C88 H88C 109.5 . . ?
O23 C89 O22 130.0(14) . . ?
O23 C89 C88 116.0(14) . . ?
O22 C89 C88 113.4(14) . . ?
O23 C89 Cd2 70.3(8) . . ?
O22 C89 Cd2 60.2(8) . . ?
C88 C89 Cd2 173.6(12) . . ?
C91 C90 H90A 109.5 . . ?
C91 C90 H90B 109.5 . . ?
H90A C90 H90B 109.5 . . ?
C91 C90 H90C 109.5 . . ?
H90A C90 H90C 109.5 . . ?
H90B C90 H90C 109.5 . . ?
O26 C91 O27 118.6(16) . . ?
O26 C91 C90 125.0(17) . . ?
O27 C91 C90 116.3(16) . . ?
C93 C92 H92A 109.5 . . ?
C93 C92 H92B 109.5 . . ?
H92A C92 H92B 109.5 . . ?
C93 C92 H92C 109.5 . . ?
H92A C92 H92C 109.5 . . ?
H92B C92 H92C 109.5 . . ?
O36 C93 O35 117.1(14) . . ?
O36 C93 C92 125.8(16) . . ?
O35 C93 C92 116.5(14) . . ?
C95 C94 H94A 109.5 . . ?
C95 C94 H94B 109.5 . . ?
H94A C94 H94B 109.5 . . ?
C95 C94 H94C 109.5 . . ?
H94A C94 H94C 109.5 . . ?
H94B C94 H94C 109.5 . . ?
O28 C95 O29 128.0(14) . . ?
O28 C95 C94 114.9(16) . . ?
O29 C95 C94 117.1(15) . . ?
C97 C96 H96A 109.5 . . ?
C97 C96 H96B 109.5 . . ?
H96A C96 H96B 109.5 . . ?
C97 C96 H96C 109.5 . . ?
H96A C96 H96C 109.5 . . ?
H96B C96 H96C 109.5 . . ?
O30 C97 O31 123.4(13) . . ?
O30 C97 C96 119.4(13) . . ?
O31 C97 C96 116.7(12) . . ?
C99 C98 H98A 109.5 . . ?
C99 C98 H98B 109.5 . . ?
H98A C98 H98B 109.5 . . ?
C99 C98 H98C 109.5 . . ?
H98A C98 H98C 109.5 . . ?
H98B C98 H98C 109.5 . . ?
O34 C99 O17 122.1(14) . 2_665 ?
O34 C99 C98 123.8(14) . . ?
O17 C99 C98 114.0(14) 2_665 . ?
C101 C100 H10B 109.5 . . ?
C101 C100 H10C 109.5 . . ?
H10B C100 H10C 109.5 . . ?
C101 C100 H10D 109.5 . . ?
H10B C100 H10D 109.5 . . ?
H10C C100 H10D 109.5 . . ?
O32 C101 O33 117(2) . . ?
O32 C101 C100 134(2) . . ?
O33 C101 C100 110(2) . . ?
O32 C101 Cd5 64.9(13) . 2_665 ?
O33 C101 Cd5 51.8(11) . 2_665 ?
C100 C101 Cd5 161.2(19) . 2_665 ?
C67 C102 C70 112.4(11) 4_565 . ?
C67 C102 H10E 109.1 4_565 . ?
C70 C102 H10E 109.1 . . ?
C67 C102 H10F 109.1 4_565 . ?
C70 C102 H10F 109.1 . . ?
H10E C102 H10F 107.9 . . ?

loop_
_geom_bond_atom_site_label_1
_geom_bond_atom_site_label_2
_geom_bond_distance
_geom_bond_site_symmetry_2
_geom_bond_publ_flag
Nd1 O18 2.369(11) . ?
Nd1 O20 2.383(9) . ?
Nd1 O14 2.400(12) . ?
Nd1 O6 2.401(8) . ?
Nd1 O4 2.437(9) . ?
Nd1 O17 2.503(9) . ?
Nd1 N2 2.650(12) . ?
Nd1 O5 2.702(9) . ?
Nd1 Cd6 3.7213(16) . ?
Nd2 O30 2.350(8) . ?
Nd2 O28 2.413(11) . ?
Nd2 O10 2.413(8) . ?
Nd2 O12 2.430(8) . ?
Nd2 O36 2.434(9) . ?
Nd2 O27 2.500(10) . ?
Nd2 O11 2.658(9) . ?
Nd2 N5 2.672(10) . ?
Nd2 Cd3 3.7187(16) . ?
Cd1 O19 2.249(9) . ?
Cd1 O23 2.306(9) . ?
Cd1 O6 2.315(8) . ?
Cd1 O21 2.319(9) . ?
Cd1 N3 2.355(12) . ?
Cd1 O26 2.410(8) . ?
Cd2 O24 2.292(9) . ?
Cd2 O22 2.305(10) . ?
Cd2 O35 2.331(9) . ?
Cd2 O8 2.333(9) . ?
Cd2 O23 2.518(8) . ?
Cd2 O7 2.526(10) . ?
Cd2 O25 2.557(13) . ?
Cd2 C89 2.653(14) . ?
Cd2 C68 2.76(2) . ?
Cd3 N4 2.237(12) . ?
Cd3 O8 2.255(9) . ?
Cd3 O35 2.264(9) . ?
Cd3 O10 2.326(9) . ?
Cd3 O27 2.359(9) . ?
Cd3 O9 2.520(8) . ?
Cd4 O29 2.272(10) . ?
Cd4 O31 2.290(8) . ?
Cd4 O12 2.303(8) . ?
Cd4 N6 2.314(12) . ?
Cd4 O32 2.324(11) . ?
Cd4 O34 2.346(8) . ?
Cd5 O33 2.186(15) 2_665 ?
Cd5 O2 2.253(10) . ?
Cd5 O15 2.321(15) . ?
Cd5 O13 2.326(10) . ?
Cd5 O16 2.337(16) . ?
Cd5 O32 2.486(10) 2_665 ?
Cd5 O1 2.526(12) . ?
Cd5 C81 2.61(2) . ?
Cd5 C101 2.75(3) 2_665 ?
Cd6 N1 2.218(13) . ?
Cd6 O2 2.235(11) . ?
Cd6 O4 2.263(10) . ?
Cd6 O13 2.260(10) . ?
Cd6 O17 2.348(9) . ?
Cd6 O3 2.585(12) . ?
N1 C9 1.372(9) . ?
N1 C10 1.517(17) . ?
N2 C35 1.370(18) . ?
N2 C36 1.454(16) . ?
N3 C44 1.248(17) . ?
N3 C43 1.443(15) . ?
N4 C18 1.362(9) . ?
N4 C17 1.465(16) . ?
N5 C61 1.311(14) . ?
N5 C62 1.489(14) . ?
N6 C71 1.265(14) . ?
N6 C70 1.416(14) . ?
O1 C3 1.370(18) . ?
O1 C2 1.464(19) . ?
O2 C8 1.381(16) . ?
O3 C29 1.29(2) . ?
O3 C28 1.56(2) . ?
O4 C34 1.341(16) . ?
O5 C49 1.381(18) . ?
O5 C52 1.385(18) . ?
O6 C50 1.331(15) . ?
O7 C23 1.312(16) . ?
O7 C25 1.475(14) . ?
O8 C24 1.355(15) . ?
O9 C55 1.352(15) . ?
O9 C54 1.436(14) . ?
O10 C60 1.393(14) . ?
O11 C76 1.363(17) . ?
O11 C78 1.434(16) . ?
O12 C77 1.353(15) . ?
O13 C83 1.399(18) . ?
O14 C83 1.154(16) . ?
O15 C81 1.16(2) . ?
O16 C81 1.13(2) . ?
O17 C99 1.300(15) 2_665 ?
O18 C85 1.185(16) . ?
O19 C85 1.282(15) . ?
O20 C87 1.229(13) . ?
O21 C87 1.309(14) . ?
O22 C89 1.220(15) . ?
O23 C89 1.212(15) . ?
O24 C68 1.21(2) . ?
O25 C68 1.27(2) . ?
O26 C91 1.237(16) . ?
O27 C91 1.266(16) . ?
O28 C95 1.193(16) . ?
O29 C95 1.222(16) . ?
O30 C97 1.268(13) . ?
O31 C97 1.302(14) . ?
O32 C101 1.19(2) . ?
O32 Cd5 2.486(10) 2_665 ?
O33 C101 1.34(2) . ?
O33 Cd5 2.186(15) 2_665 ?
O34 C99 1.237(15) . ?
O35 C93 1.374(15) . ?
O36 C93 1.185(14) . ?
C1 C2 1.533(10) . ?
C1 H1A 0.9600 . ?
C1 H1B 0.9600 . ?
C1 H1C 0.9600 . ?
C2 H2A 0.9700 . ?
C2 H2B 0.9700 . ?
C3 C4 1.374(19) . ?
C3 C8 1.46(2) . ?
C4 C5 1.408(9) . ?
C4 H4A 0.9300 . ?
C5 C6 1.46(2) . ?
C5 H5A 0.9300 . ?
C6 C7 1.480(9) . ?
C6 H6A 0.9300 . ?
C7 C8 1.26(2) . ?
C7 C9 1.42(2) . ?
C9 H9A 0.9300 . ?
C10 C11 1.505(9) . ?
C10 H10H 0.9700 . ?
C10 H10A 0.9700 . ?
C11 C12 1.57(2) . ?
C11 H11A 0.9700 . ?
C11 H11B 0.9700 . ?
C12 C13 1.55(2) 3_655 ?
C12 H12B 0.9700 . ?
C12 H12C 0.9700 . ?
C13 C14 1.541(10) . ?
C13 C12 1.55(2) 3_655 ?
C13 H13B 0.9700 . ?
C13 H13C 0.9700 . ?
C14 C15 1.500(10) . ?
C14 H14A 0.9700 . ?
C14 H14B 0.9700 . ?
C15 C16 1.571(9) . ?
C15 H15A 0.9700 . ?
C15 H15B 0.9700 . ?
C16 C17 1.518(9) . ?
C16 H16A 0.9700 . ?
C16 H16B 0.9700 . ?
C17 H17A 0.9700 . ?
C17 H17B 0.9700 . ?
C18 C19 1.466(9) . ?
C18 H18A 0.9300 . ?
C19 C24 1.340(18) . ?
C19 C20 1.470(9) . ?
C20 C21 1.30(2) . ?
C20 H20A 0.9300 . ?
C21 C22 1.38(2) . ?
C21 H21A 0.9300 . ?
C22 C23 1.480(19) . ?
C22 H22A 0.9300 . ?
C23 C24 1.412(18) . ?
C25 C26 1.499(19) . ?
C25 H25A 0.9700 . ?
C25 H25B 0.9700 . ?
C26 H26A 0.9600 . ?
C26 H26B 0.9600 . ?
C26 H26C 0.9600 . ?
C27 C28 1.540(10) . ?
C27 H27A 0.9600 . ?
C27 H27B 0.9600 . ?
C27 H27C 0.9600 . ?
C28 H28A 0.9700 . ?
C28 H28B 0.9700 . ?
C29 C34 1.415(9) . ?
C29 C30 1.52(2) . ?
C30 C31 1.32(3) . ?
C30 H30A 0.9300 . ?
C31 C32 1.39(2) . ?
C31 H31A 0.9300 . ?
C32 C33 1.47(2) . ?
C32 H32A 0.9300 . ?
C33 C35 1.357(19) . ?
C33 C34 1.354(19) . ?
C35 H35A 0.9300 . ?
C36 C37 1.533(19) . ?
C36 H36A 0.9700 . ?
C36 H36B 0.9700 . ?
C37 C38 1.526(9) . ?
C37 H37A 0.9700 . ?
C37 H37B 0.9700 . ?
C38 C39 1.53(2) . ?
C38 H38A 0.9700 . ?
C38 H38B 0.9700 . ?
C39 C40 1.47(2) 3_655 ?
C39 H39B 0.9700 . ?
C39 H39C 0.9700 . ?
C40 C39 1.47(2) 3_655 ?
C40 C41 1.519(9) . ?
C40 H40B 0.9700 . ?
C40 H40C 0.9700 . ?
C41 C42 1.441(19) . ?
C41 H41A 0.9300 . ?
C42 C43 1.544(9) . ?
C42 H42A 0.9700 . ?
C42 H42B 0.9700 . ?
C43 H43A 0.9700 . ?
C43 H43B 0.9700 . ?
C44 C45 1.440(19) . ?
C44 H44A 0.9300 . ?
C45 C50 1.380(17) . ?
C45 C46 1.404(18) . ?
C46 C47 1.39(2) . ?
C46 H46A 0.9300 . ?
C47 C48 1.33(2) . ?
C47 H47A 0.9300 . ?
C48 C49 1.46(2) . ?
C48 H48A 0.9300 . ?
C49 C50 1.372(19) . ?
C51 C52 1.54(2) . ?
C51 H51A 0.9600 . ?
C51 H51B 0.9600 . ?
C51 H51C 0.9600 . ?
C52 H52A 0.9700 . ?
C52 H52B 0.9700 . ?
C53 C54 1.499(19) . ?
C53 H53A 0.9600 . ?
C53 H53B 0.9600 . ?
C53 H53C 0.9600 . ?
C54 H54B 0.9700 . ?
C54 H54A 0.9700 . ?
C55 C60 1.338(17) . ?
C55 C56 1.340(16) . ?
C56 C57 1.367(17) . ?
C56 H56A 0.9300 . ?
C57 C58 1.417(18) . ?
C57 H57A 0.9300 . ?
C58 C59 1.440(17) . ?
C58 H58A 0.9300 . ?
C59 C61 1.367(15) . ?
C59 C60 1.437(16) . ?
C61 H61A 0.9300 . ?
C62 C63 1.574(17) . ?
C62 H62A 0.9700 . ?
C62 H62B 0.9700 . ?
C63 C64 1.540(17) . ?
C63 H63A 0.9700 . ?
C63 H63B 0.9700 . ?
C64 C65 1.585(18) . ?
C64 H64A 0.9700 . ?
C64 H64B 0.9700 . ?
C65 C66 1.549(18) . ?
C65 H65A 0.9700 . ?
C65 H65B 0.9700 . ?
C66 C67 1.485(18) . ?
C66 H66A 0.9700 . ?
C66 H66B 0.9700 . ?
C67 C102 1.496(17) 4_565 ?
C67 H67B 0.9700 . ?
C67 H67C 0.9700 . ?
C68 C69 1.57(2) . ?
C69 H69B 0.9600 . ?
C69 H69C 0.9600 . ?
C69 H69D 0.9600 . ?
C70 C102 1.517(9) . ?
C70 H70A 0.9700 . ?
C70 H70B 0.9700 . ?
C71 C72 1.422(18) . ?
C71 H71A 0.9300 . ?
C72 C77 1.371(18) . ?
C72 C73 1.448(18) . ?
C73 C74 1.28(2) . ?
C73 H73A 0.9300 . ?
C74 C75 1.38(2) . ?
C74 H74A 0.9300 . ?
C75 C76 1.405(18) . ?
C75 H75A 0.9300 . ?
C76 C77 1.423(19) . ?
C78 C79 1.50(2) . ?
C78 H78A 0.9700 . ?
C78 H78B 0.9700 . ?
C79 H79A 0.9600 . ?
C79 H79B 0.9600 . ?
C79 H79C 0.9600 . ?
C80 C81 1.569(10) . ?
C80 H80A 0.9600 . ?
C80 H80B 0.9600 . ?
C80 H80C 0.9600 . ?
C82 C83 1.52(2) . ?
C82 H82A 0.9600 . ?
C82 H82B 0.9600 . ?
C82 H82C 0.9600 . ?
C84 C85 1.58(2) . ?
C84 H84A 0.9600 . ?
C84 H84B 0.9600 . ?
C84 H84C 0.9600 . ?
C86 C87 1.473(19) . ?
C86 H86A 0.9600 . ?
C86 H86B 0.9600 . ?
C86 H86C 0.9600 . ?
C88 C89 1.574(9) . ?
C88 H88A 0.9600 . ?
C88 H88B 0.9600 . ?
C88 H88C 0.9600 . ?
C90 C91 1.478(18) . ?
C90 H90A 0.9600 . ?
C90 H90B 0.9600 . ?
C90 H90C 0.9600 . ?
C92 C93 1.441(19) . ?
C92 H92A 0.9600 . ?
C92 H92B 0.9600 . ?
C92 H92C 0.9600 . ?
C94 C95 1.559(9) . ?
C94 H94A 0.9600 . ?
C94 H94B 0.9600 . ?
C94 H94C 0.9600 . ?
C96 C97 1.542(18) . ?
C96 H96A 0.9600 . ?
C96 H96B 0.9600 . ?
C96 H96C 0.9600 . ?
C98 C99 1.556(17) . ?
C98 H98A 0.9600 . ?
C98 H98B 0.9600 . ?
C98 H98C 0.9600 . ?
C99 O17 1.300(15) 2_665 ?
C100 C101 1.44(2) . ?
C100 H10B 0.9600 . ?
C100 H10C 0.9600 . ?
C100 H10D 0.9600 . ?
C101 Cd5 2.75(3) 2_665 ?
C102 C67 1.496(17) 4_565 ?
C102 H10E 0.9700 . ?
C102 H10F 0.9700 . ?

loop_
_platon_squeeze_void_nr
_platon_squeeze_void_average_x
_platon_squeeze_void_average_y
_platon_squeeze_void_average_z
_platon_squeeze_void_volume
_platon_squeeze_void_count_electrons
_platon_squeeze_void_content
1 0.190 -0.020 0.012 23753 7662 ' '
2 0.250 0.250 0.750 1039 280 ' '
3 0.750 0.750 0.250 1039 283 ' '
